data_7247933
loop_
_publ_author_name
'Jiang, Shuaijie'
'Zhou, Jianxin'
'Xu, Yuangang'
'Lin, Qiuhan'
'Wang, Pengcheng'
'Lu, Ming'

_publ_section_title
;
 Regulation of the structure and density of KN5 frameworks with CH3COOK
 and CF3COOK
;
_journal_issue 7
_journal_name_full CrystEngComm
_journal_page_first 951
_journal_page_last 956
_journal_paper_doi 10.1039/D3CE01210G
_journal_volume 26
_journal_year 2024
_chemical_formula_moiety 'C12 F18 K8 N10 O12'
_chemical_formula_sum 'C12 F18 K8 N10 O12'
_chemical_formula_weight 1131.02
_space_group_crystal_system orthorhombic
_space_group_IT_number 33
_space_group_name_Hall 'P 2c -2n'
_space_group_name_H-M_alt 'P n a 21'
_atom_sites_solution_primary dual
_audit_creation_date 2021-10-04
_audit_creation_method
;
Olex2 1.3
(compiled 2020.11.12 svn.r5f609507 for OlexSys, GUI svn.r6403)
;
_audit_update_record
;
2022-09-19 deposited with the CCDC.	2024-01-02 downloaded from the CCDC.
;
_cell_angle_alpha 90
_cell_angle_beta 90
_cell_angle_gamma 90
_cell_formula_units_Z 4
_cell_length_a 23.7161(16)
_cell_length_b 7.1980(7)
_cell_length_c 20.5953(18)
_cell_measurement_reflns_used 2727
_cell_measurement_temperature 170
_cell_measurement_theta_max 26.18
_cell_measurement_theta_min 3.43
_cell_volume 3515.8(5)
_computing_cell_refinement 'SAINT V8.40A (Bruker, 2019)'
_computing_data_reduction 'SAINT V8.40A (Bruker, 2019)'
_computing_molecular_graphics 'Olex2 1.3 (Dolomanov et al., 2009)'
_computing_publication_material 'Olex2 1.3 (Dolomanov et al., 2009)'
_computing_structure_refinement 'SHELXL 2018/3 (Sheldrick, 2015)'
_computing_structure_solution 'ShelXT (Sheldrick, 2015)'
_diffrn_ambient_temperature 170.0
_diffrn_measured_fraction_theta_full 0.981
_diffrn_measured_fraction_theta_max 0.981
_diffrn_measurement_device_type 'Bruker APEX-II CCD'
_diffrn_measurement_method '\f and \w scans'
_diffrn_radiation_type MoK\a
_diffrn_radiation_wavelength 0.71073
_diffrn_reflns_av_R_equivalents 0.0736
_diffrn_reflns_av_unetI/netI 0.0678
_diffrn_reflns_Laue_measured_fraction_full 0.981
_diffrn_reflns_Laue_measured_fraction_max 0.981
_diffrn_reflns_limit_h_max 27
_diffrn_reflns_limit_h_min -29
_diffrn_reflns_limit_k_max 8
_diffrn_reflns_limit_k_min -9
_diffrn_reflns_limit_l_max 25
_diffrn_reflns_limit_l_min -20
_diffrn_reflns_number 20259
_diffrn_reflns_point_group_measured_fraction_full 0.823
_diffrn_reflns_point_group_measured_fraction_max 0.803
_diffrn_reflns_theta_full 25.242
_diffrn_reflns_theta_max 26.418
_diffrn_reflns_theta_min 1.978
_diffrn_source_current 1.4
_diffrn_source_power 0.07
_diffrn_source_voltage 50.0
_diffrn_standards_number 0
_exptl_absorpt_coefficient_mu 1.144
_exptl_absorpt_correction_T_max 0.7454
_exptl_absorpt_correction_T_min 0.6394
_exptl_absorpt_correction_type multi-scan
_exptl_absorpt_process_details
;
SADABS-2016/2 (Bruker,2016/2) was used for absorption correction.
wR2(int) was 0.0903 before and 0.0693 after correction.
The Ratio of minimum to maximum transmission is 0.8578.
The \l/2 correction factor is Not present.
;
_exptl_crystal_colour colourless
_exptl_crystal_colour_primary colourless
_exptl_crystal_density_diffrn 2.137
_exptl_crystal_description block
_exptl_crystal_F_000 2208
_exptl_crystal_size_max 0.15
_exptl_crystal_size_mid 0.08
_exptl_crystal_size_min 0.05
_refine_diff_density_max 1.259
_refine_diff_density_min -0.533
_refine_diff_density_rms 0.141
_refine_ls_abs_structure_details
;
 Flack x determined using 984 quotients [(I+)-(I-)]/[(I+)+(I-)]
 (Parsons, Flack and Wagner, Acta Cryst. B69 (2013) 249-259).
;
_refine_ls_abs_structure_Flack -0.01(4)
_refine_ls_extinction_method none
_refine_ls_goodness_of_fit_ref 1.023
_refine_ls_hydrogen_treatment undef
_refine_ls_matrix_type full
_refine_ls_number_parameters 569
_refine_ls_number_reflns 5798
_refine_ls_number_restraints 56
_refine_ls_restrained_S_all 1.026
_refine_ls_R_factor_all 0.1244
_refine_ls_R_factor_gt 0.0728
_refine_ls_shift/su_max 0.000
_refine_ls_shift/su_mean 0.000
_refine_ls_structure_factor_coef Fsqd
_refine_ls_weighting_details 'w=1/[\s^2^(Fo^2^)+(0.1100P)^2^+11.5328P] where P=(Fo^2^+2Fc^2^)/3'
_refine_ls_weighting_scheme calc
_refine_ls_wR_factor_gt 0.1817
_refine_ls_wR_factor_ref 0.2271
_reflns_Friedel_coverage 0.593
_reflns_Friedel_fraction_full 0.654
_reflns_Friedel_fraction_max 0.616
_reflns_number_gt 3453
_reflns_number_total 5798
_reflns_threshold_expression 'I > 2\s(I)'
_cod_data_source_file d3ce01210g2.cif
_cod_data_source_block 09302206_0m
_cod_depositor_comments 'Adding full bibliography for 7247932--7247933.cif.'
_cod_database_code 7247933
_shelx_shelxl_version_number 2018/3
_shelx_space_group_comment
;
The symmetry employed for this shelxl refinement is uniquely defined
by the following loop, which should always be used as a source of
symmetry information in preference to the above space-group names.
They are only intended as comments.
;
_shelx_estimated_absorpt_t_max 0.945
_shelx_estimated_absorpt_t_min 0.847
_olex2_refinement_description
;
1. Restrained distances
 C12-C11 = C2-C1 = C4-C3 = C8-C7 = C9-C10 = C6-C5
 1.518 with sigma of 0.0001
 K9-K1
 1.321 with sigma of 0.001
 K2-K10
 1.321 with sigma of 0.001
 K12-K7
 1.321 with sigma of 0.001
 K11-K8
 1.321 with sigma of 0.001
 K4-K13
 1.321 with sigma of 0.001
 K3-K14
 1.321 with sigma of 0.001
 K14-K13
 4.463 with sigma of 0.001
 F16A-C11 = F16-C11
 1.32 with sigma of 0.02
 F16A-F17
 1.86 with sigma of 0.02
 F16A-F18
 2.3 with sigma of 0.02
 K2-K1 \\sim K9-K10
 with sigma of 0.001
 K12-K11 \\sim K8-K7
 with sigma of 0.001
2. Uiso/Uaniso restraints and constraints
F11 \\sim F10 \\sim F12 \\sim C7: within 2A with sigma of 0.01 and sigma for
terminal atoms of 0.02 within 2A
F16A \\sim C11: within 2A with sigma of 0.01 and sigma for terminal atoms of
0.02 within 2A
F16 \\sim C11: within 2A with sigma of 0.01 and sigma for terminal atoms of
0.02 within 2A
Uanis(C9) \\sim Ueq, Uanis(C5) \\sim Ueq: with sigma of 0.005 and sigma for
terminal atoms of 0.01
Uanis(K9) = Uanis(K1)
Uanis(K10) = Uanis(K2)
Uanis(K11) = Uanis(K8)
Uanis(K12) = Uanis(K7)
Uanis(K4) = Uanis(K13)
Uanis(K3) = Uanis(K14)
3. Others
 Sof(F16A)=1-FVAR(1)
 Sof(F16)=FVAR(1)
 Fixed Sof: K8(0.95) K7(0.95) K4(0.95) K3(0.95) K2(0.95) K1(0.95) K9(0.05)
 K10(0.05) K12(0.05) K11(0.05) K13(0.05) K14(0.05)
;
_olex2_submission_special_instructions 'No special instructions were received'

loop_
_space_group_symop_operation_xyz
'x, y, z'
'-x, -y, z+1/2'
'x+1/2, -y+1/2, z'
'-x+1/2, y+1/2, z+1/2'

loop_
_atom_site_label
_atom_site_type_symbol
_atom_site_fract_x
_atom_site_fract_y
_atom_site_fract_z
_atom_site_U_iso_or_equiv
_atom_site_adp_type
_atom_site_occupancy
_atom_site_site_symmetry_order
_atom_site_calc_flag
_atom_site_refinement_flags_posn
_atom_site_refinement_flags_adp
_atom_site_refinement_flags_occupancy
_atom_site_disorder_assembly
_atom_site_disorder_group
K5 K 0.37670(10) 1.0116(4) 0.4273(3) 0.0234(6) Uani 1 1 d . . . . .
K6 K 0.37656(11) 1.5140(4) 0.4269(3) 0.0246(6) Uani 1 1 d . . . . .
K8 K 0.54505(12) 0.7866(5) 0.3896(3) 0.0296(8) Uani 0.95 1 d D . P A 1
K7 K 0.48813(13) 1.2857(6) 0.2774(3) 0.0297(8) Uani 0.95 1 d D . P A 1
K4 K 0.26454(13) 0.7832(6) 0.2770(3) 0.0298(8) Uani 0.95 1 d . . P B 1
K3 K 0.20810(12) 0.2867(5) 0.3895(3) 0.0291(8) Uani 0.95 1 d . . P B 1
K2 K 0.43191(13) 0.2895(5) 0.6134(3) 0.0299(8) Uani 0.95 1 d D . P C 1
K1 K 0.31914(12) 0.7869(5) 0.6134(3) 0.0295(8) Uani 0.95 1 d D . P C 1
O3 O 0.4535(4) 1.2684(14) 0.4826(6) 0.030(2) Uani 1 1 d . . . . .
O9 O 0.3000(4) 0.7665(14) 0.4831(6) 0.030(2) Uani 1 1 d . . . . .
O2 O 0.4579(4) 0.7682(14) 0.4757(6) 0.031(3) Uani 1 1 d . . . . .
O11 O 0.2970(4) 0.2691(14) 0.4751(6) 0.031(2) Uani 1 1 d . . . . .
O5 O 0.3803(4) 1.2692(13) 0.3231(6) 0.028(2) Uani 1 1 d . . . . .
O7 O 0.3724(4) 0.7648(14) 0.3220(6) 0.032(3) Uani 1 1 d . . . . .
F15 F 0.1996(4) 0.7580(16) 0.5444(6) 0.059(3) Uani 1 1 d . . . . .
F10 F 0.3746(4) 0.7672(17) 0.1930(5) 0.063(4) Uani 1 1 d . U . . .
F14 F 0.1587(4) 0.675(2) 0.4585(7) 0.085(4) Uani 1 1 d . . . . .
F12 F 0.4583(5) 0.666(2) 0.1918(6) 0.070(3) Uani 1 1 d . U . . .
F7 F 0.3754(4) 1.306(2) 0.1956(5) 0.069(4) Uani 1 1 d . . . . .
F4 F 0.5522(4) 1.2994(19) 0.5427(6) 0.066(3) Uani 1 1 d . . . . .
O8 O 0.4597(4) 0.6395(16) 0.3200(6) 0.043(3) Uani 1 1 d . . . . .
F18 F 0.2030(4) 0.3074(19) 0.5426(6) 0.070(4) Uani 1 1 d D . . . .
O1 O 0.4156(4) 0.6385(16) 0.5609(6) 0.043(3) Uani 1 1 d . . . . .
F6 F 0.5925(5) 1.152(2) 0.4661(7) 0.088(5) Uani 1 1 d . . . . .
F9 F 0.3032(5) 1.137(2) 0.1941(6) 0.080(4) Uani 1 1 d . . . . .
F3 F 0.5527(4) 0.7749(18) 0.5453(6) 0.068(4) Uani 1 1 d . . . . .
O12 O 0.3385(4) 0.1376(17) 0.5592(6) 0.044(3) Uani 1 1 d . . . . .
O4 O 0.4975(4) 1.1404(17) 0.3980(6) 0.045(3) Uani 1 1 d . . . . .
F1 F 0.5097(5) 0.668(2) 0.6269(7) 0.089(5) Uani 1 1 d . . . . .
O6 O 0.2963(4) 1.1326(17) 0.3223(6) 0.044(3) Uani 1 1 d . . . . .
O10 O 0.2562(4) 0.6400(17) 0.3985(6) 0.046(3) Uani 1 1 d . . . . .
F17 F 0.2363(4) 0.129(2) 0.6141(7) 0.086(4) Uani 1 1 d D . . . .
F2 F 0.4974(5) 0.9492(18) 0.6007(7) 0.080(4) Uani 1 1 d . . . . .
F13 F 0.1879(4) 0.9546(15) 0.4669(7) 0.072(4) Uani 1 1 d . . . . .
F11 F 0.4439(5) 0.945(2) 0.2178(6) 0.082(4) Uani 1 1 d . U . . .
F16 F 0.2628(7) 0.424(3) 0.6086(14) 0.062(7) Uani 0.73(6) 1 d D U P D 1
F8 F 0.2945(5) 1.414(2) 0.2199(7) 0.087(4) Uani 1 1 d . . . . .
C9 C 0.2574(2) 0.7287(17) 0.4506(4) 0.025(3) Uani 1 1 d D U . . .
F5 F 0.5722(4) 1.4370(18) 0.4543(7) 0.078(4) Uani 1 1 d . . . . .
C8 C 0.4181(5) 0.7313(17) 0.29589(15) 0.024(3) Uani 1 1 d D . . . .
C5 C 0.3355(5) 1.2258(16) 0.29779(16) 0.023(3) Uani 1 1 d D U . . .
C3 C 0.49513(19) 1.2303(17) 0.4511(4) 0.024(3) Uani 1 1 d D . . . .
N6 N 0.3955(7) 0.021(2) 0.7103(8) 0.049(4) Uani 1 1 d . . . . .
C10 C 0.2003(2) 0.7715(18) 0.4804(4) 0.033(4) Uani 1 1 d D . . . .
C2 C 0.4537(2) 0.7331(17) 0.5340(3) 0.027(3) Uani 1 1 d D . . . .
N1 N 0.3676(6) 0.530(2) 0.7081(8) 0.048(4) Uani 1 1 d . . . . .
C12 C 0.2991(2) 0.2279(17) 0.5325(3) 0.024(3) Uani 1 1 d D . . . .
C7 C 0.4227(7) 0.769(2) 0.22358(15) 0.044(4) Uani 1 1 d D U . . .
N9 N 0.3321(6) 0.022(2) 0.7809(9) 0.052(4) Uani 1 1 d . . . . .
C6 C 0.3278(6) 1.2699(18) 0.22626(16) 0.035(4) Uani 1 1 d D . . . .
C4 C 0.5526(2) 1.2732(18) 0.4799(5) 0.033(4) Uani 1 1 d D . . . .
N2 N 0.4133(5) 0.491(2) 0.7394(9) 0.052(4) Uani 1 1 d . . . . .
C11 C 0.2494(2) 0.2677(18) 0.5767(3) 0.035(4) Uani 1 1 d D U . . .
N10 N 0.3431(6) 0.042(3) 0.7201(9) 0.061(5) Uani 1 1 d . . . . .
C1 C 0.5045(2) 0.7745(19) 0.5765(3) 0.033(4) Uani 1 1 d D . . . .
N4 N 0.3463(6) 0.509(2) 0.8065(8) 0.057(4) Uani 1 1 d . . . . .
N5 N 0.3273(6) 0.540(3) 0.7495(9) 0.062(5) Uani 1 1 d . . . . .
N7 N 0.4199(5) -0.023(2) 0.7647(9) 0.053(4) Uani 1 1 d . . . . .
N3 N 0.3995(7) 0.475(2) 0.8015(8) 0.057(4) Uani 1 1 d . . . . .
N8 N 0.3801(5) -0.019(2) 0.8097(7) 0.048(4) Uani 1 1 d . . . . .
K9 K 0.3186(19) 0.676(6) 0.615(4) 0.0295(8) Uani 0.05 1 d D . P C 2
K10 K 0.4308(19) 0.177(6) 0.613(4) 0.0299(8) Uani 0.05 1 d D . P C 2
K12 K 0.486(2) 1.172(6) 0.276(3) 0.0297(8) Uani 0.05 1 d D . P A 2
K11 K 0.540(2) 0.674(6) 0.391(3) 0.0296(8) Uani 0.05 1 d D . P A 2
K13 K 0.259(2) 0.674(6) 0.278(3) 0.0298(8) Uani 0.05 1 d D . P B 2
K14 K 0.206(2) 0.175(6) 0.391(3) 0.0291(8) Uani 0.05 1 d D . P B 2
F16A F 0.253(2) 0.372(4) 0.6317(16) 0.046(8) Uani 0.27(6) 1 d D U P D 2

loop_
_atom_site_aniso_label
_atom_site_aniso_U_11
_atom_site_aniso_U_22
_atom_site_aniso_U_33
_atom_site_aniso_U_23
_atom_site_aniso_U_13
_atom_site_aniso_U_12
K5 0.0211(13) 0.0279(17) 0.0213(14) 0.0006(15) 0.0000(13) 0.0035(11)
K6 0.0244(13) 0.0263(17) 0.0230(14) 0.0002(15) 0.0009(14) 0.0019(11)
K8 0.0216(15) 0.041(2) 0.0264(19) -0.0015(19) 0.0034(14) 0.0018(15)
K7 0.0218(16) 0.041(2) 0.0261(19) -0.0006(19) 0.0037(14) 0.0036(16)
K4 0.0224(16) 0.044(2) 0.0228(19) 0.0001(19) -0.0026(13) 0.0012(16)
K3 0.0228(15) 0.040(2) 0.0246(19) 0.000(2) -0.0022(14) 0.0024(16)
K2 0.0273(16) 0.042(2) 0.0199(17) 0.000(2) 0.0009(13) 0.0021(15)
K1 0.0262(16) 0.041(2) 0.0208(18) 0.000(2) -0.0018(13) 0.0040(15)
O3 0.025(5) 0.041(7) 0.023(6) -0.002(4) 0.003(4) 0.005(4)
O9 0.026(5) 0.043(7) 0.022(6) 0.000(4) -0.004(4) -0.003(4)
O2 0.040(6) 0.039(7) 0.016(6) 0.001(4) 0.001(4) 0.002(4)
O11 0.031(5) 0.041(7) 0.020(6) 0.004(5) -0.001(4) 0.004(4)
O5 0.031(5) 0.026(6) 0.027(6) -0.001(4) -0.008(4) -0.008(4)
O7 0.022(5) 0.047(8) 0.027(6) -0.001(5) 0.003(4) 0.006(4)
F15 0.037(6) 0.107(11) 0.034(6) 0.003(5) 0.014(4) 0.008(5)
F10 0.034(5) 0.125(11) 0.029(6) 0.012(5) -0.012(4) 0.000(5)
F14 0.042(6) 0.139(13) 0.075(9) -0.018(9) -0.003(6) -0.047(7)
F12 0.066(6) 0.098(9) 0.045(6) -0.016(6) 0.006(5) 0.028(6)
F7 0.042(5) 0.143(12) 0.024(6) 0.023(7) 0.007(4) -0.011(6)
F4 0.045(6) 0.126(11) 0.028(6) -0.003(7) -0.009(4) -0.014(6)
O8 0.033(5) 0.043(8) 0.052(7) -0.007(6) 0.005(5) 0.004(5)
F18 0.037(6) 0.128(11) 0.045(7) -0.002(7) 0.002(5) 0.024(6)
O1 0.044(6) 0.037(7) 0.047(7) 0.004(6) 0.013(5) -0.005(5)
F6 0.058(7) 0.112(12) 0.093(9) -0.023(9) -0.018(6) 0.059(7)
F9 0.090(8) 0.112(12) 0.039(7) -0.026(7) -0.016(6) -0.046(8)
F3 0.025(5) 0.130(12) 0.050(7) -0.011(6) -0.007(5) -0.004(5)
O12 0.040(6) 0.049(8) 0.042(7) 0.007(6) -0.002(5) 0.007(5)
O4 0.045(6) 0.042(8) 0.048(8) -0.001(6) 0.007(5) 0.001(5)
F1 0.073(8) 0.128(13) 0.067(9) 0.052(9) -0.028(6) -0.002(8)
O6 0.034(6) 0.054(9) 0.045(7) 0.010(6) 0.005(5) -0.006(5)
O10 0.045(6) 0.049(8) 0.045(7) -0.006(6) 0.002(5) -0.006(5)
F17 0.062(7) 0.117(12) 0.079(9) 0.058(9) 0.025(6) -0.001(7)
F2 0.071(7) 0.072(10) 0.099(10) -0.051(8) -0.008(7) -0.006(6)
F13 0.069(7) 0.041(7) 0.105(10) 0.016(7) 0.020(6) 0.035(5)
F11 0.113(9) 0.076(10) 0.057(7) 0.027(7) 0.008(6) -0.043(7)
F16 0.078(10) 0.064(13) 0.043(12) -0.033(11) 0.023(8) 0.000(8)
F8 0.088(8) 0.086(11) 0.087(9) 0.047(8) -0.004(7) 0.037(7)
C9 0.028(5) 0.025(6) 0.022(6) -0.004(5) -0.001(4) -0.002(4)
F5 0.064(7) 0.067(9) 0.103(10) 0.022(7) -0.007(6) -0.039(6)
C8 0.020(7) 0.033(9) 0.020(8) 0.005(6) -0.002(5) 0.006(5)
C5 0.025(5) 0.021(5) 0.024(6) 0.000(4) -0.001(4) -0.008(4)
C3 0.023(7) 0.032(9) 0.016(8) 0.003(6) 0.008(5) -0.003(5)
N6 0.068(9) 0.044(10) 0.035(9) 0.002(7) 0.014(7) 0.007(7)
C10 0.028(8) 0.036(10) 0.036(10) 0.004(7) 0.005(6) 0.000(6)
C2 0.022(7) 0.036(10) 0.023(9) 0.001(6) 0.001(6) 0.001(5)
N1 0.053(9) 0.055(11) 0.037(8) 0.001(7) 0.009(7) -0.017(7)
C12 0.027(7) 0.024(8) 0.021(9) 0.004(6) 0.000(6) -0.007(5)
C7 0.039(7) 0.070(10) 0.022(7) -0.001(7) 0.009(6) 0.010(7)
N9 0.050(9) 0.050(11) 0.056(10) -0.011(8) 0.023(8) -0.005(7)
C6 0.030(8) 0.051(12) 0.023(9) 0.007(7) 0.003(6) -0.009(6)
C4 0.028(7) 0.036(10) 0.034(10) -0.014(7) -0.001(6) 0.005(6)
N2 0.023(7) 0.057(11) 0.076(12) 0.006(8) 0.023(7) 0.003(6)
C11 0.043(8) 0.042(10) 0.020(8) -0.002(6) 0.009(6) 0.012(7)
N10 0.038(8) 0.092(15) 0.054(11) -0.005(10) -0.015(7) 0.001(8)
C1 0.027(8) 0.040(11) 0.031(10) 0.002(8) -0.008(7) -0.004(6)
N4 0.044(8) 0.079(13) 0.049(10) 0.005(9) 0.021(8) -0.005(8)
N5 0.039(8) 0.091(15) 0.057(10) 0.007(10) -0.025(8) -0.019(8)
N7 0.028(7) 0.046(11) 0.084(13) 0.004(9) 0.006(7) -0.001(6)
N3 0.061(10) 0.064(12) 0.046(10) 0.004(8) -0.028(8) 0.000(8)
N8 0.052(9) 0.061(11) 0.032(8) 0.006(7) -0.015(6) -0.014(7)
K9 0.0262(16) 0.041(2) 0.0208(18) 0.000(2) -0.0018(13) 0.0040(15)
K10 0.0273(16) 0.042(2) 0.0199(17) 0.000(2) 0.0009(13) 0.0021(15)
K12 0.0218(16) 0.041(2) 0.0261(19) -0.0006(19) 0.0037(14) 0.0036(16)
K11 0.0216(15) 0.041(2) 0.0264(19) -0.0015(19) 0.0034(14) 0.0018(15)
K13 0.0224(16) 0.044(2) 0.0228(19) 0.0001(19) -0.0026(13) 0.0012(16)
K14 0.0228(15) 0.040(2) 0.0246(19) 0.000(2) -0.0022(14) 0.0024(16)
F16A 0.067(14) 0.047(15) 0.022(13) -0.008(12) 0.013(12) 0.021(12)

loop_
_atom_type_symbol
_atom_type_description
_atom_type_scat_dispersion_real
_atom_type_scat_dispersion_imag
_atom_type_scat_source
C C 0.0033 0.0016 'International Tables Vol C Tables 4.2.6.8 and 6.1.1.4'
F F 0.0171 0.0103 'International Tables Vol C Tables 4.2.6.8 and 6.1.1.4'
K K 0.2009 0.2494 'International Tables Vol C Tables 4.2.6.8 and 6.1.1.4'
N N 0.0061 0.0033 'International Tables Vol C Tables 4.2.6.8 and 6.1.1.4'
O O 0.0106 0.0060 'International Tables Vol C Tables 4.2.6.8 and 6.1.1.4'

loop_
_geom_angle_atom_site_label_1
_geom_angle_atom_site_label_2
_geom_angle_atom_site_label_3
_geom_angle
_geom_angle_site_symmetry_1
_geom_angle_site_symmetry_3
_geom_angle_publ_flag
K6 K5 K6 179.72(13) 1_545 . ?
O3 K5 K6 49.4(2) . . ?
O3 K5 K6 130.8(2) . 1_545 ?
O3 K5 O5 81.9(3) . . ?
O3 K5 O12 68.5(3) . 1_565 ?
O3 K5 O4 44.2(3) . . ?
O3 K5 O6 120.5(3) . . ?
O3 K5 C12 77.4(3) . 1_565 ?
O9 K5 K6 50.7(2) . 1_545 ?
O9 K5 K6 129.4(2) . . ?
O9 K5 O3 131.8(3) . . ?
O9 K5 O2 84.6(3) . . ?
O9 K5 O11 80.5(3) . 1_565 ?
O9 K5 O5 138.3(3) . . ?
O9 K5 O7 83.9(3) . . ?
O9 K5 O12 67.7(3) . 1_565 ?
O9 K5 O4 151.9(3) . . ?
O9 K5 O6 93.8(3) . . ?
O9 K5 C12 69.9(3) . 1_565 ?
O2 K5 K6 129.0(2) . . ?
O2 K5 K6 51.2(2) . 1_545 ?
O2 K5 O3 79.7(3) . . ?
O2 K5 O11 138.6(3) . 1_565 ?
O2 K5 O5 131.3(3) . . ?
O2 K5 O7 84.5(3) . . ?
O2 K5 O12 94.3(3) . 1_565 ?
O2 K5 O4 67.4(3) . . ?
O2 K5 O6 151.2(3) . . ?
O2 K5 C12 117.0(3) . 1_565 ?
O11 K5 K6 49.0(2) 1_565 . ?
O11 K5 K6 131.0(2) 1_565 1_545 ?
O11 K5 O3 82.1(3) 1_565 . ?
O11 K5 O5 81.7(3) 1_565 . ?
O11 K5 O12 44.3(3) 1_565 1_565 ?
O11 K5 O4 119.7(3) 1_565 . ?
O11 K5 O6 68.7(3) 1_565 . ?
O11 K5 C12 21.9(3) 1_565 1_565 ?
O5 K5 K6 49.1(2) . . ?
O5 K5 K6 130.7(2) . 1_545 ?
O5 K5 O12 119.7(3) . 1_565 ?
O5 K5 O4 68.1(3) . . ?
O5 K5 O6 44.5(3) . . ?
O5 K5 C12 102.1(3) . 1_565 ?
O7 K5 K6 129.2(2) . . ?
O7 K5 K6 50.6(2) . 1_545 ?
O7 K5 O3 138.4(3) . . ?
O7 K5 O11 131.3(3) . 1_565 ?
O7 K5 O5 80.2(3) . . ?
O7 K5 O12 151.6(3) . 1_565 ?
O7 K5 O4 94.2(3) . . ?
O7 K5 O6 66.7(3) . . ?
O7 K5 C12 143.2(2) . 1_565 ?
O12 K5 K6 107.7(2) 1_565 1_545 ?
O12 K5 K6 72.5(2) 1_565 . ?
O12 K5 O4 111.6(3) 1_565 . ?
O12 K5 O6 111.8(3) 1_565 . ?
O12 K5 C12 22.9(2) 1_565 1_565 ?
O4 K5 K6 107.6(2) . 1_545 ?
O4 K5 K6 72.5(2) . . ?
O4 K5 C12 121.0(3) . 1_565 ?
O6 K5 K6 106.7(3) . 1_545 ?
O6 K5 K6 73.1(2) . . ?
O6 K5 O4 111.3(3) . . ?
O6 K5 C12 89.0(3) . 1_565 ?
C12 K5 K6 61.4(2) 1_565 . ?
C12 K5 K6 118.8(2) 1_565 1_545 ?
O3 K6 O9 131.4(3) . 1_565 ?
O3 K6 O2 79.5(3) . 1_565 ?
O3 K6 O7 138.2(3) . 1_565 ?
O3 K6 O8 93.5(3) . 1_565 ?
O3 K6 O1 67.3(3) . 1_565 ?
O3 K6 O10 151.6(3) . 1_565 ?
O3 K6 C9 143.8(3) . 1_565 ?
O3 K6 C8 116.5(3) . 1_565 ?
O3 K6 C2 70.3(3) . 1_565 ?
O9 K6 O2 82.9(3) 1_565 1_565 ?
O9 K6 O8 121.0(3) 1_565 1_565 ?
O9 K6 O1 68.5(3) 1_565 1_565 ?
O9 K6 O10 44.3(3) 1_565 1_565 ?
O9 K6 C9 22.1(3) 1_565 1_565 ?
O9 K6 C8 103.0(3) 1_565 1_565 ?
O9 K6 C2 76.8(3) 1_565 1_565 ?
O2 K6 O8 68.4(3) 1_565 1_565 ?
O2 K6 O1 44.2(3) 1_565 1_565 ?
O2 K6 O10 120.8(3) 1_565 1_565 ?
O2 K6 C9 103.3(3) 1_565 1_565 ?
O2 K6 C8 77.3(3) 1_565 1_565 ?
O2 K6 C2 21.8(3) 1_565 1_565 ?
O11 K6 O3 83.9(3) 1_565 . ?
O11 K6 O9 79.8(3) 1_565 1_565 ?
O11 K6 O2 138.2(3) 1_565 1_565 ?
O11 K6 O5 83.9(3) 1_565 . ?
O11 K6 O7 131.3(3) 1_565 1_565 ?
O11 K6 O8 151.3(3) 1_565 1_565 ?
O11 K6 O1 94.0(3) 1_565 1_565 ?
O11 K6 O10 67.7(3) 1_565 1_565 ?
O11 K6 C9 69.9(3) 1_565 1_565 ?
O11 K6 C8 143.7(3) 1_565 1_565 ?
O11 K6 C2 116.5(3) 1_565 1_565 ?
O5 K6 O3 83.9(3) . . ?
O5 K6 O9 138.4(3) . 1_565 ?
O5 K6 O2 131.3(3) . 1_565 ?
O5 K6 O7 79.5(3) . 1_565 ?
O5 K6 O8 67.4(3) . 1_565 ?
O5 K6 O1 151.2(3) . 1_565 ?
O5 K6 O10 94.1(3) . 1_565 ?
O5 K6 C9 116.4(3) . 1_565 ?
O5 K6 C8 70.0(3) . 1_565 ?
O5 K6 C2 144.0(2) . 1_565 ?
O7 K6 O9 83.1(3) 1_565 1_565 ?
O7 K6 O2 83.3(3) 1_565 1_565 ?
O7 K6 O8 44.7(3) 1_565 1_565 ?
O7 K6 O1 121.1(3) 1_565 1_565 ?
O7 K6 O10 68.3(3) 1_565 1_565 ?
O7 K6 C9 77.3(3) 1_565 1_565 ?
O7 K6 C8 21.8(3) 1_565 1_565 ?
O7 K6 C2 103.2(3) 1_565 1_565 ?
O8 K6 C9 121.4(3) 1_565 1_565 ?
O8 K6 C8 23.1(3) 1_565 1_565 ?
O8 K6 C2 89.0(3) 1_565 1_565 ?
O1 K6 O8 111.4(3) 1_565 1_565 ?
O1 K6 O10 111.8(3) 1_565 1_565 ?
O1 K6 C9 89.3(3) 1_565 1_565 ?
O1 K6 C8 121.0(3) 1_565 1_565 ?
O1 K6 C2 22.6(2) 1_565 1_565 ?
O10 K6 O8 111.9(3) 1_565 1_565 ?
O10 K6 C9 22.5(3) 1_565 1_565 ?
O10 K6 C8 88.9(3) 1_565 1_565 ?
O10 K6 C2 120.6(3) 1_565 1_565 ?
C9 K6 C8 99.1(3) 1_565 1_565 ?
C9 K6 C2 98.9(2) 1_565 1_565 ?
C8 K6 C2 99.1(3) 1_565 1_565 ?
K5 K8 K6 47.46(7) . 1_545 ?
K5 K8 K7 96.54(8) . 1_545 ?
K5 K8 K7 61.30(7) . . ?
K7 K8 K6 99.75(8) . 1_545 ?
K7 K8 K6 58.17(7) 1_545 1_545 ?
K7 K8 K7 106.71(10) . 1_545 ?
O2 K8 K5 38.0(2) . . ?
O2 K8 K6 36.7(2) . 1_545 ?
O2 K8 K7 93.9(2) . 1_545 ?
O2 K8 K7 98.4(2) . . ?
O2 K8 F14 111.8(3) . 3_565 ?
O2 K8 O4 72.4(3) . . ?
O2 K8 F5 80.1(3) . 1_545 ?
O2 K8 N7 138.3(3) . 2_664 ?
O2 K8 N3 135.4(4) . 2_664 ?
O2 K8 N8 148.1(4) . 2_664 ?
F14 K8 K5 133.5(3) 3_565 . ?
F14 K8 K6 137.7(3) 3_565 1_545 ?
F14 K8 K7 125.2(3) 3_565 1_545 ?
F14 K8 K7 115.6(3) 3_565 . ?
F14 K8 N7 95.5(4) 3_565 2_664 ?
O8 K8 K5 63.6(2) . . ?
O8 K8 K6 41.9(2) . 1_545 ?
O8 K8 K7 35.5(2) . 1_545 ?
O8 K8 K7 79.3(3) . . ?
O8 K8 O2 76.0(3) . . ?
O8 K8 F14 160.6(4) . 3_565 ?
O8 K8 O4 95.0(3) . . ?
O8 K8 F5 94.0(3) . 1_545 ?
O8 K8 N7 88.6(4) . 2_664 ?
O8 K8 N3 75.8(4) . 2_664 ?
O8 K8 N8 112.2(4) . 2_664 ?
O4 K8 K5 44.2(2) . . ?
O4 K8 K6 91.6(2) . 1_545 ?
O4 K8 K7 34.7(2) . . ?
O4 K8 K7 130.0(3) . 1_545 ?
O4 K8 F14 104.2(4) . 3_565 ?
O4 K8 F5 148.0(4) . 1_545 ?
O4 K8 N7 70.6(4) . 2_664 ?
O4 K8 N3 143.8(4) . 2_664 ?
O4 K8 N8 76.1(4) . 2_664 ?
F5 K8 K5 116.1(2) 1_545 . ?
F5 K8 K6 75.1(2) 1_545 1_545 ?
F5 K8 K7 173.3(2) 1_545 . ?
F5 K8 K7 67.0(3) 1_545 1_545 ?
F5 K8 F14 70.8(3) 1_545 3_565 ?
F5 K8 N7 140.3(4) 1_545 2_664 ?
F5 K8 N3 68.2(4) 1_545 2_664 ?
F5 K8 N8 127.7(4) 1_545 2_664 ?
N7 K8 K5 100.5(3) 2_664 . ?
N7 K8 K6 126.7(3) 2_664 1_545 ?
N7 K8 K7 95.3(3) 2_664 1_545 ?
N7 K8 K7 40.1(3) 2_664 . ?
N3 K8 K5 139.2(4) 2_664 . ?
N3 K8 K6 102.9(3) 2_664 1_545 ?
N3 K8 K7 109.4(3) 2_664 . ?
N3 K8 K7 45.5(3) 2_664 1_545 ?
N3 K8 F14 87.1(4) 2_664 3_565 ?
N3 K8 N7 74.2(4) 2_664 2_664 ?
N3 K8 N8 75.4(4) 2_664 2_664 ?
N8 K8 K5 116.1(3) 2_664 . ?
N8 K8 K6 151.1(3) 2_664 1_545 ?
N8 K8 K7 55.8(3) 2_664 . ?
N8 K8 K7 110.4(3) 2_664 1_545 ?
N8 K8 F14 71.1(4) 2_664 3_565 ?
N8 K8 N7 24.4(4) 2_664 2_664 ?
K6 K7 K5 47.94(7) . . ?
K6 K7 K8 61.22(7) . 1_565 ?
K6 K7 K8 96.91(9) . . ?
K8 K7 K5 58.23(7) . . ?
K8 K7 K5 100.07(9) 1_565 . ?
K8 K7 K8 106.71(10) . 1_565 ?
O5 K7 K5 36.6(2) . . ?
O5 K7 K6 37.6(2) . . ?
O5 K7 K8 94.0(2) . . ?
O5 K7 K8 98.0(2) . 1_565 ?
O5 K7 F12 91.1(3) . 1_565 ?
O5 K7 O8 72.7(3) . 1_565 ?
O5 K7 F1 111.3(3) . 2_674 ?
O5 K7 N2 149.4(4) . 2_674 ?
O5 K7 N7 135.1(4) . 2_664 ?
O5 K7 N3 138.4(4) . 2_674 ?
F12 K7 K5 126.6(2) 1_565 . ?
F12 K7 K6 86.26(19) 1_565 . ?
F12 K7 K8 71.1(2) 1_565 1_565 ?
F12 K7 K8 174.7(2) 1_565 . ?
O8 K7 K5 92.4(2) 1_565 . ?
O8 K7 K6 44.5(2) 1_565 . ?
O8 K7 K8 130.2(3) 1_565 . ?
O8 K7 K8 34.3(2) 1_565 1_565 ?
O8 K7 F12 50.3(3) 1_565 1_565 ?
O8 K7 F1 102.7(4) 1_565 2_674 ?
O8 K7 N2 77.1(4) 1_565 2_674 ?
O8 K7 N7 144.0(4) 1_565 2_664 ?
O8 K7 N3 70.2(4) 1_565 2_674 ?
O4 K7 K5 41.5(2) . . ?
O4 K7 K6 63.2(2) . . ?
O4 K7 K8 36.0(3) . . ?
O4 K7 K8 79.2(3) . 1_565 ?
O4 K7 O5 75.1(3) . . ?
O4 K7 F12 145.2(3) . 1_565 ?
O4 K7 O8 94.9(4) . 1_565 ?
O4 K7 F1 162.4(4) . 2_674 ?
O4 K7 N2 113.0(4) . 2_674 ?
O4 K7 N7 76.6(4) . 2_664 ?
O4 K7 N3 89.8(4) . 2_674 ?
F1 K7 K5 137.4(3) 2_674 . ?
F1 K7 K6 132.0(3) 2_674 . ?
F1 K7 K8 114.9(3) 2_674 1_565 ?
F1 K7 K8 126.4(3) 2_674 . ?
F1 K7 F12 52.4(3) 2_674 1_565 ?
F1 K7 N3 94.7(4) 2_674 2_674 ?
N2 K7 K5 152.3(3) 2_674 . ?
N2 K7 K6 117.5(4) 2_674 . ?
N2 K7 K8 109.6(3) 2_674 . ?
N2 K7 K8 57.3(3) 2_674 1_565 ?
N2 K7 F12 65.1(4) 2_674 1_565 ?
N2 K7 F1 70.3(4) 2_674 2_674 ?
N2 K7 N3 24.4(4) 2_674 2_674 ?
N7 K7 K5 102.5(3) 2_664 . ?
N7 K7 K6 139.7(4) 2_664 . ?
N7 K7 K8 45.3(4) 2_664 . ?
N7 K7 K8 110.1(3) 2_664 1_565 ?
N7 K7 F12 130.4(4) 2_664 1_565 ?
N7 K7 F1 88.1(4) 2_664 2_674 ?
N7 K7 N2 74.5(4) 2_664 2_674 ?
N7 K7 N3 74.8(4) 2_664 2_674 ?
N3 K7 K5 127.9(3) 2_674 . ?
N3 K7 K6 101.0(3) 2_674 . ?
N3 K7 K8 95.7(3) 2_674 . ?
N3 K7 K8 40.6(3) 2_674 1_565 ?
N3 K7 F12 79.5(4) 2_674 1_565 ?
K5 K4 K6 47.39(7) . 1_545 ?
K5 K4 K3 96.63(9) . . ?
K5 K4 K3 61.14(7) . 1_565 ?
K3 K4 K6 58.50(7) . 1_545 ?
K3 K4 K6 99.71(9) 1_565 1_545 ?
K3 K4 K3 106.74(10) . 1_565 ?
O7 K4 K5 37.9(2) . . ?
O7 K4 K6 36.2(2) . 1_545 ?
O7 K4 K3 98.2(2) . 1_565 ?
O7 K4 K3 93.8(2) . . ?
O7 K4 O6 71.1(3) . . ?
O7 K4 F8 82.4(3) . 1_545 ?
O7 K4 N9 133.3(4) . 4_554 ?
O7 K4 N10 145.2(4) . 4_554 ?
O7 K4 N4 138.0(4) . 4_554 ?
O7 K4 N5 143.1(5) . 4_554 ?
O6 K4 K5 42.6(2) . . ?
O6 K4 K6 90.0(2) . 1_545 ?
O6 K4 K3 35.1(2) . 1_565 ?
O6 K4 K3 129.0(3) . . ?
O6 K4 F8 150.4(3) . 1_545 ?
O6 K4 N9 140.5(4) . 4_554 ?
O6 K4 N10 143.3(4) . 4_554 ?
O6 K4 N4 72.3(4) . 4_554 ?
O6 K4 N5 72.2(4) . 4_554 ?
O10 K4 K5 62.4(2) . . ?
O10 K4 K6 41.3(2) . 1_545 ?
O10 K4 K3 79.0(3) . 1_565 ?
O10 K4 K3 36.4(3) . . ?
O10 K4 O7 74.7(3) . . ?
O10 K4 O6 93.1(4) . . ?
O10 K4 F8 92.4(4) . 1_545 ?
O10 K4 N9 71.2(4) . 4_554 ?
O10 K4 N10 94.1(4) . 4_554 ?
O10 K4 N4 87.5(4) . 4_554 ?
O10 K4 N5 111.4(4) . 4_554 ?
F8 K4 K5 117.7(3) 1_545 . ?
F8 K4 K6 75.4(2) 1_545 1_545 ?
F8 K4 K3 64.1(3) 1_545 . ?
F8 K4 K3 170.9(3) 1_545 1_565 ?
F8 K4 N10 65.0(4) 1_545 4_554 ?
F8 K4 N4 137.0(4) 1_545 4_554 ?
N9 K4 K5 133.2(3) 4_554 . ?
N9 K4 K6 99.5(3) 4_554 1_545 ?
N9 K4 K3 105.4(3) 4_554 1_565 ?
N9 K4 K3 41.1(3) 4_554 . ?
N9 K4 F8 68.4(4) 4_554 1_545 ?
N9 K4 N10 22.9(4) 4_554 4_554 ?
N9 K4 N4 71.1(5) 4_554 4_554 ?
N10 K4 K5 156.0(3) 4_554 . ?
N10 K4 K6 118.2(3) 4_554 1_545 ?
N10 K4 K3 112.1(3) 4_554 1_565 ?
N10 K4 K3 62.1(3) 4_554 . ?
N4 K4 K5 100.2(3) 4_554 . ?
N4 K4 K6 125.5(3) 4_554 1_545 ?
N4 K4 K3 93.6(3) 4_554 . ?
N4 K4 K3 40.4(3) 4_554 1_565 ?
N4 K4 N10 72.2(4) 4_554 4_554 ?
N5 K4 K5 110.6(4) 4_554 . ?
N5 K4 K6 147.8(4) 4_554 1_545 ?
N5 K4 K3 112.6(3) 4_554 . ?
N5 K4 K3 50.7(4) 4_554 1_565 ?
N5 K4 F8 131.7(5) 4_554 1_545 ?
N5 K4 N9 80.1(5) 4_554 4_554 ?
N5 K4 N10 71.7(5) 4_554 4_554 ?
N5 K4 N4 23.9(4) 4_554 4_554 ?
K6 K3 K5 47.83(7) 1_545 1_545 ?
K6 K3 K4 61.27(7) 1_545 . ?
K6 K3 K4 96.88(8) 1_545 1_545 ?
K4 K3 K5 58.28(7) 1_545 1_545 ?
K4 K3 K5 100.05(8) . 1_545 ?
K4 K3 K4 106.74(10) . 1_545 ?
O11 K3 K5 36.2(2) . 1_545 ?
O11 K3 K6 37.5(2) . 1_545 ?
O11 K3 K4 93.7(2) . 1_545 ?
O11 K3 K4 98.0(2) . . ?
O11 K3 F6 110.3(3) . 3_465 ?
O11 K3 O10 71.7(3) . . ?
O11 K3 F13 74.8(3) . 1_545 ?
O11 K3 N9 139.1(4) . 4_554 ?
O11 K3 N4 132.8(4) . 4_544 ?
O11 K3 N8 154.8(4) . 4_554 ?
F6 K3 K5 137.1(3) 3_465 1_545 ?
F6 K3 K6 130.1(2) 3_465 1_545 ?
F6 K3 K4 128.3(3) 3_465 1_545 ?
F6 K3 K4 113.8(3) 3_465 . ?
O6 K3 K5 40.2(2) 1_545 1_545 ?
O6 K3 K6 62.9(2) 1_545 1_545 ?
O6 K3 K4 35.7(2) 1_545 1_545 ?
O6 K3 K4 80.4(3) 1_545 . ?
O6 K3 O11 73.8(3) 1_545 . ?
O6 K3 F6 163.7(4) 1_545 3_465 ?
O6 K3 O10 95.2(3) 1_545 . ?
O6 K3 F13 94.0(3) 1_545 1_545 ?
O6 K3 N9 95.5(4) 1_545 4_554 ?
O6 K3 N4 76.4(4) 1_545 4_544 ?
O6 K3 N8 116.3(4) 1_545 4_554 ?
O10 K3 K5 91.5(2) . 1_545 ?
O10 K3 K6 43.7(2) . 1_545 ?
O10 K3 K4 35.2(2) . . ?
O10 K3 K4 130.2(2) . 1_545 ?
O10 K3 F6 101.1(4) . 3_465 ?
O10 K3 F13 141.1(4) . 1_545 ?
O10 K3 N9 70.1(4) . 4_554 ?
O10 K3 N4 147.2(4) . 4_544 ?
O10 K3 N8 84.0(4) . 4_554 ?
F13 K3 K5 72.1(2) 1_545 1_545 ?
F13 K3 K6 111.1(2) 1_545 1_545 ?
F13 K3 K4 70.8(2) 1_545 1_545 ?
F13 K3 K4 172.0(2) 1_545 . ?
F13 K3 F6 72.6(3) 1_545 3_465 ?
F13 K3 N9 146.1(4) 1_545 4_554 ?
F13 K3 N4 71.7(4) 1_545 4_544 ?
F13 K3 N8 124.5(4) 1_545 4_554 ?
N9 K3 K5 131.6(3) 4_554 1_545 ?
N9 K3 K6 102.2(3) 4_554 1_545 ?
N9 K3 K4 41.1(3) 4_554 . ?
N9 K3 K4 99.7(3) 4_554 1_545 ?
N9 K3 F6 91.0(4) 4_554 3_465 ?
N9 K3 N8 25.5(4) 4_554 4_554 ?
N4 K3 K5 101.0(3) 4_544 1_545 ?
N4 K3 K6 139.3(3) 4_544 1_545 ?
N4 K3 K4 112.1(4) 4_544 . ?
N4 K3 K4 44.1(3) 4_544 1_545 ?
N4 K3 F6 90.3(4) 4_544 3_465 ?
N4 K3 N9 79.0(4) 4_544 4_554 ?
N4 K3 N8 72.1(4) 4_544 4_554 ?
N8 K3 K5 155.8(3) 4_554 1_545 ?
N8 K3 K6 123.8(3) 4_554 1_545 ?
N8 K3 K4 63.4(3) 4_554 . ?
N8 K3 K4 107.5(3) 4_554 1_545 ?
N8 K3 F6 67.0(3) 4_554 3_465 ?
K6 K2 K5 47.99(8) 1_545 1_545 ?
K6 K2 K1 61.58(8) 1_545 . ?
K6 K2 K1 96.83(9) 1_545 1_545 ?
K1 K2 K5 100.46(9) . 1_545 ?
K1 K2 K5 58.11(8) 1_545 1_545 ?
K1 K2 K1 106.77(9) . 1_545 ?
O3 K2 K5 36.6(2) 1_545 1_545 ?
O3 K2 K6 38.2(2) 1_545 1_545 ?
O3 K2 K1 99.0(2) 1_545 . ?
O3 K2 K1 93.8(2) 1_545 1_545 ?
O3 K2 F12 111.3(3) 1_545 2_665 ?
O3 K2 F4 52.4(3) 1_545 1_545 ?
O3 K2 O1 72.1(3) 1_545 . ?
O3 K2 F2 76.5(3) 1_545 1_545 ?
O3 K2 N6 133.8(4) 1_545 . ?
O3 K2 N1 139.4(4) 1_545 . ?
F12 K2 K5 137.4(2) 2_665 1_545 ?
F12 K2 K6 132.6(3) 2_665 1_545 ?
F12 K2 K1 125.8(3) 2_665 1_545 ?
F12 K2 K1 115.0(3) 2_665 . ?
F12 K2 F4 58.9(3) 2_665 1_545 ?
F4 K2 K5 83.2(2) 1_545 1_545 ?
F4 K2 K6 81.9(2) 1_545 1_545 ?
F4 K2 K1 123.2(3) 1_545 1_545 ?
F4 K2 K1 121.0(3) 1_545 . ?
O1 K2 K5 91.7(3) . 1_545 ?
O1 K2 K6 43.7(2) . 1_545 ?
O1 K2 K1 130.4(2) . 1_545 ?
O1 K2 K1 35.7(2) . . ?
O1 K2 F12 103.3(4) . 2_665 ?
O1 K2 F4 85.8(3) . 1_545 ?
O1 K2 F2 143.6(4) . 1_545 ?
O1 K2 N6 146.2(4) . . ?
O1 K2 N1 70.2(4) . . ?
O12 K2 K5 40.1(2) . 1_545 ?
O12 K2 K6 62.7(3) . 1_545 ?
O12 K2 K1 35.9(3) . 1_545 ?
O12 K2 K1 80.4(3) . . ?
O12 K2 O3 74.1(3) . 1_545 ?
O12 K2 F12 161.5(4) . 2_665 ?
O12 K2 F4 123.4(3) . 1_545 ?
O12 K2 O1 95.2(3) . . ?
O12 K2 F2 93.4(3) . 1_545 ?
O12 K2 N6 76.8(4) . . ?
O12 K2 N1 94.9(4) . . ?
F2 K2 K5 72.9(2) 1_545 1_545 ?
F2 K2 K6 113.1(3) 1_545 1_545 ?
F2 K2 K1 68.9(2) 1_545 1_545 ?
F2 K2 K1 173.3(2) 1_545 . ?
F2 K2 F12 71.5(3) 1_545 2_665 ?
F2 K2 F4 60.2(4) 1_545 1_545 ?
F2 K2 N1 144.0(4) 1_545 . ?
N6 K2 K5 101.7(3) . 1_545 ?
N6 K2 K6 139.5(4) . 1_545 ?
N6 K2 K1 44.7(3) . 1_545 ?
N6 K2 K1 110.7(3) . . ?
N6 K2 F12 87.7(4) . 2_665 ?
N6 K2 F4 126.2(4) . 1_545 ?
N6 K2 F2 70.2(4) . 1_545 ?
N6 K2 N1 77.7(4) . . ?
N1 K2 K5 131.0(3) . 1_545 ?
N1 K2 K6 101.8(3) . 1_545 ?
N1 K2 K1 99.3(3) . 1_545 ?
N1 K2 K1 40.4(3) . . ?
N1 K2 F12 91.6(4) . 2_665 ?
N1 K2 F4 136.9(4) . 1_545 ?
K5 K1 K6 47.41(8) . 1_545 ?
K5 K1 K2 61.16(8) . 1_565 ?
K5 K1 K2 96.27(9) . . ?
K2 K1 K6 58.12(7) . 1_545 ?
K2 K1 K6 99.80(9) 1_565 1_545 ?
K2 K1 K2 106.77(9) . 1_565 ?
O9 K1 K5 37.8(2) . . ?
O9 K1 K6 36.0(2) . 1_545 ?
O9 K1 K2 98.2(2) . 1_565 ?
O9 K1 K2 93.2(2) . . ?
O9 K1 O1 74.3(3) . . ?
O9 K1 O12 71.5(3) . 1_565 ?
O9 K1 F17 86.7(4) . 1_565 ?
O9 K1 N6 137.9(4) . 1_565 ?
O9 K1 N1 133.5(4) . . ?
O9 K1 N10 143.8(5) . 1_565 ?
O1 K1 K5 62.6(3) . . ?
O1 K1 K6 41.1(2) . 1_545 ?
O1 K1 K2 35.9(2) . . ?
O1 K1 K2 79.5(2) . 1_565 ?
O1 K1 O12 93.3(3) . 1_565 ?
O1 K1 F17 145.6(3) . 1_565 ?
O1 K1 N6 88.8(4) . 1_565 ?
O1 K1 N1 71.9(4) . . ?
O1 K1 N10 112.3(4) . 1_565 ?
O12 K1 K5 42.8(2) 1_565 . ?
O12 K1 K6 90.2(2) 1_565 1_545 ?
O12 K1 K2 128.7(2) 1_565 . ?
O12 K1 K2 34.6(2) 1_565 1_565 ?
O12 K1 F17 53.1(3) 1_565 1_565 ?
O12 K1 N6 71.2(4) 1_565 1_565 ?
O12 K1 N1 140.6(4) 1_565 . ?
O12 K1 N10 72.6(4) 1_565 1_565 ?
F17 K1 K5 84.8(2) 1_565 . ?
F17 K1 K6 122.1(3) 1_565 1_545 ?
F17 K1 K2 75.1(2) 1_565 1_565 ?
F17 K1 K2 178.1(2) 1_565 . ?
F17 K1 N6 86.4(4) 1_565 1_565 ?
N6 K1 K5 100.1(3) 1_565 . ?
N6 K1 K6 126.3(3) 1_565 1_545 ?
N6 K1 K2 40.1(3) 1_565 1_565 ?
N6 K1 K2 94.9(3) 1_565 . ?
N1 K1 K5 134.0(3) . . ?
N1 K1 K6 100.0(3) . 1_545 ?
N1 K1 K2 42.1(3) . . ?
N1 K1 K2 105.9(3) . 1_565 ?
N1 K1 F17 137.4(4) . 1_565 ?
N1 K1 N6 72.1(4) . 1_565 ?
N10 K1 K5 111.5(4) 1_565 . ?
N10 K1 K6 148.6(3) 1_565 1_545 ?
N10 K1 K2 51.6(4) 1_565 1_565 ?
N10 K1 K2 112.8(3) 1_565 . ?
N10 K1 F17 68.1(4) 1_565 1_565 ?
N10 K1 N6 23.5(4) 1_565 1_565 ?
N10 K1 N1 79.6(5) 1_565 . ?
K6 O3 K5 80.1(3) . . ?
K6 O3 K10 114.6(8) . 1_565 ?
K2 O3 K5 108.1(3) 1_565 . ?
K2 O3 K6 104.3(3) 1_565 . ?
K2 O3 K10 16.7(9) 1_565 1_565 ?
C3 O3 K5 99.2(7) . . ?
C3 O3 K6 117.1(8) . . ?
C3 O3 K2 133.6(7) . 1_565 ?
C3 O3 K10 127.8(11) . 1_565 ?
K10 O3 K5 96.3(12) 1_565 . ?
K5 O9 K6 79.5(3) . 1_545 ?
K5 O9 K9 116.2(11) . . ?
K6 O9 K9 98.3(9) 1_545 . ?
K1 O9 K5 105.3(3) . . ?
K1 O9 K6 109.4(3) . 1_545 ?
C9 O9 K5 116.6(8) . . ?
C9 O9 K6 99.3(7) . 1_545 ?
C9 O9 K1 132.8(7) . . ?
C9 O9 K9 126.5(13) . . ?
K5 O2 K6 79.0(3) . 1_545 ?
K8 O2 K5 105.1(4) . . ?
K8 O2 K6 108.4(4) . 1_545 ?
C2 O2 K5 114.9(7) . . ?
C2 O2 K6 99.0(7) . 1_545 ?
C2 O2 K8 135.0(7) . . ?
C2 O2 K11 129.6(12) . . ?
K11 O2 K5 115.1(10) . . ?
K5 O11 K14 98.1(12) 1_545 . ?
K6 O11 K5 80.6(3) 1_545 1_545 ?
K6 O11 K14 116.9(10) 1_545 . ?
K3 O11 K5 108.7(4) . 1_545 ?
K3 O11 K6 105.3(4) . 1_545 ?
C12 O11 K5 98.7(7) . 1_545 ?
C12 O11 K6 118.3(7) . 1_545 ?
C12 O11 K3 131.6(7) . . ?
C12 O11 K14 124.2(12) . . ?
K6 O5 K5 80.3(3) . . ?
K7 O5 K5 108.5(3) . . ?
K7 O5 K6 105.6(3) . . ?
C5 O5 K5 97.4(7) . . ?
C5 O5 K6 117.6(8) . . ?
C5 O5 K7 132.7(8) . . ?
C5 O5 K12 124.9(15) . . ?
K12 O5 K5 97.1(9) . . ?
K12 O5 K6 117.2(13) . . ?
K5 O7 K6 79.2(3) . 1_545 ?
K5 O7 K13 114.5(12) . . ?
K6 O7 K13 97.3(9) 1_545 . ?
K4 O7 K5 105.5(3) . . ?
K4 O7 K6 109.0(3) . 1_545 ?
C8 O7 K5 115.4(8) . . ?
C8 O7 K6 100.2(7) . 1_545 ?
C8 O7 K4 133.3(8) . . ?
C8 O7 K13 129.3(14) . . ?
K8 F14 K11 14.0(7) 3_465 3_465 ?
C10 F14 K8 142.2(11) . 3_465 ?
C10 F14 K11 128.3(13) . 3_465 ?
K2 F12 K7 100.5(3) 2_664 1_545 ?
K2 F12 K10 14.2(7) 2_664 2_664 ?
C7 F12 K7 109.9(8) . 1_545 ?
C7 F12 K2 139.0(11) . 2_664 ?
C7 F12 K10 124.9(13) . 2_664 ?
K2 F4 K10 14.0(7) 1_565 1_565 ?
C4 F4 K2 116.9(5) . 1_565 ?
C4 F4 K10 113.5(14) . 1_565 ?
K8 O8 K6 102.4(4) . 1_545 ?
K8 O8 K7 110.2(4) . 1_545 ?
K7 O8 K6 96.4(4) 1_545 1_545 ?
C8 O8 K6 86.3(6) . 1_545 ?
C8 O8 K8 125.4(9) . . ?
C8 O8 K7 122.4(8) . 1_545 ?
C8 O8 K11 141.8(14) . . ?
K2 O1 K6 97.5(4) . 1_545 ?
K1 O1 K6 102.6(3) . 1_545 ?
K1 O1 K2 108.4(4) . . ?
C2 O1 K6 88.8(7) . 1_545 ?
C2 O1 K2 124.3(8) . . ?
C2 O1 K1 124.0(9) . . ?
C2 O1 K9 140.9(14) . . ?
K3 F6 K14 14.0(7) 3_565 3_565 ?
C4 F6 K3 129.2(11) . 3_565 ?
C4 F6 K14 115.5(13) . 3_565 ?
C6 F9 K9 125.3(13) . 4_554 ?
K2 O12 K5 104.3(3) . 1_545 ?
K2 O12 K1 109.5(4) . 1_545 ?
K1 O12 K5 97.9(4) 1_545 1_545 ?
C12 O12 K5 89.1(6) . 1_545 ?
C12 O12 K2 125.1(9) . . ?
C12 O12 K1 121.1(8) . 1_545 ?
C12 O12 K10 142.4(14) . . ?
K8 O4 K5 96.5(4) . . ?
K7 O4 K5 102.7(4) . . ?
K7 O4 K8 109.2(4) . . ?
C3 O4 K5 86.8(6) . . ?
C3 O4 K8 122.4(9) . . ?
C3 O4 K7 126.1(9) . . ?
C3 O4 K12 143.1(14) . . ?
K12 O4 K5 96.8(14) . . ?
K7 F1 K12 14.4(9) 2_675 2_675 ?
C1 F1 K7 137.2(12) . 2_675 ?
C1 F1 K12 123.0(14) . 2_675 ?
K4 O6 K5 98.6(4) . . ?
K3 O6 K5 103.8(4) 1_565 . ?
K3 O6 K4 109.2(3) 1_565 . ?
C5 O6 K5 88.5(6) . . ?
C5 O6 K4 123.3(8) . . ?
C5 O6 K3 123.5(9) . 1_565 ?
C5 O6 K14 140.6(13) . 1_565 ?
K14 O6 K5 99.6(13) 1_565 . ?
K4 O10 K6 102.8(3) . 1_545 ?
K4 O10 K3 108.3(4) . . ?
K3 O10 K6 97.1(4) . 1_545 ?
C9 O10 K6 88.1(6) . 1_545 ?
C9 O10 K4 126.6(10) . . ?
C9 O10 K3 122.1(9) . . ?
C9 O10 K13 143.5(14) . . ?
K1 F17 K13 93.3(8) 1_545 4_545 ?
C11 F17 K1 116.7(7) . 1_545 ?
C11 F17 K13 120.5(13) . 4_545 ?
C1 F2 K2 151.0(7) . 1_565 ?
C1 F2 K10 141.9(16) . 1_565 ?
C10 F13 K3 149.2(7) . 1_565 ?
C10 F13 K14 140.2(16) . 1_565 ?
C6 F8 K4 143.8(10) . 1_565 ?
C6 F8 K13 142.0(17) . 1_565 ?
O9 C9 K6 58.6(6) . 1_545 ?
O9 C9 O10 126.4(8) . . ?
O9 C9 C10 117.5(8) . . ?
O10 C9 K6 69.4(6) . 1_545 ?
O10 C9 C10 115.6(8) . . ?
C10 C9 K6 158.5(8) . 1_545 ?
C4 F5 K8 147.1(7) . 1_565 ?
C4 F5 K11 138.4(16) . 1_565 ?
O7 C8 K6 58.0(6) . 1_545 ?
O7 C8 O8 127.3(9) . . ?
O7 C8 C7 117.1(11) . . ?
O8 C8 K6 70.6(6) . 1_545 ?
O8 C8 C7 114.5(11) . . ?
C7 C8 K6 156.5(8) . 1_545 ?
O5 C5 K6 44.4(6) . . ?
O5 C5 O6 127.6(9) . . ?
O5 C5 C6 117.6(11) . . ?
O6 C5 K6 102.6(7) . . ?
O6 C5 C6 114.4(10) . . ?
C6 C5 K6 130.2(7) . . ?
O3 C3 K6 45.0(6) . . ?
O3 C3 O4 127.7(8) . . ?
O3 C3 C4 118.3(8) . . ?
O4 C3 K6 102.1(6) . . ?
O4 C3 C4 113.6(7) . . ?
C4 C3 K6 131.0(7) . . ?
K2 N6 K1 95.2(4) . 1_545 ?
K2 N6 K12 107.4(11) . 2_665 ?
K1 N6 K12 120.1(9) 1_545 2_665 ?
N10 N6 K2 108.8(12) . . ?
N10 N6 K1 66.6(10) . 1_545 ?
N10 N6 N7 109.1(14) . . ?
N10 N6 K10 114.4(16) . . ?
N10 N6 K12 142.2(15) . 2_665 ?
N7 N6 K2 128.6(12) . . ?
N7 N6 K1 131.4(11) . 1_545 ?
N7 N6 K10 131.8(18) . . ?
N7 N6 K12 36.0(12) . 2_665 ?
F15 C10 F13 105.5(10) . . ?
F15 C10 C9 113.6(7) . . ?
F15 C10 K14 126.5(13) . 1_565 ?
F14 C10 F15 107.5(10) . . ?
F14 C10 F13 106.3(10) . . ?
F14 C10 C9 115.6(10) . . ?
F14 C10 K14 107.2(13) . 1_565 ?
F13 C10 C9 107.6(9) . . ?
F13 C10 K14 25.0(11) . 1_565 ?
C9 C10 K14 85.5(11) . 1_565 ?
O2 C2 K6 59.2(6) . 1_545 ?
O2 C2 O1 126.8(9) . . ?
O2 C2 C1 117.2(8) . . ?
O1 C2 K6 68.6(6) . 1_545 ?
O1 C2 C1 115.0(9) . . ?
C1 C2 K6 158.0(7) . 1_545 ?
K1 N1 K2 97.5(4) . . ?
N2 N1 K2 77.0(10) . . ?
N2 N1 K1 143.1(11) . . ?
N2 N1 K9 150.7(17) . . ?
N5 N1 K2 146.7(12) . . ?
N5 N1 K1 96.7(11) . . ?
N5 N1 N2 107.7(14) . . ?
N5 N1 K9 98.3(18) . . ?
K5 C12 K6 64.58(14) 1_545 1_545 ?
O11 C12 K5 59.5(6) . 1_545 ?
O11 C12 K6 43.9(6) . 1_545 ?
O11 C12 O12 125.3(8) . . ?
O11 C12 C11 120.2(8) . . ?
O12 C12 K5 67.9(6) . 1_545 ?
O12 C12 K6 100.6(6) . 1_545 ?
O12 C12 C11 114.2(8) . . ?
C11 C12 K5 158.9(7) . 1_545 ?
C11 C12 K6 131.9(8) . 1_545 ?
F10 C7 F11 106.8(12) . . ?
F10 C7 C8 114.2(11) . . ?
F10 C7 K12 122.8(12) . . ?
F12 C7 F10 108.6(11) . . ?
F12 C7 F11 104.2(13) . . ?
F12 C7 C8 116.0(12) . . ?
F12 C7 K12 111.0(14) . . ?
F11 C7 C8 106.1(10) . . ?
F11 C7 K12 24.1(10) . . ?
C8 C7 K12 82.7(11) . . ?
K4 N9 K3 97.7(4) 4_545 4_545 ?
N10 N9 K4 93.5(12) . 4_545 ?
N10 N9 K3 149.6(13) . 4_545 ?
N10 N9 N8 106.6(13) . . ?
N10 N9 K13 96.2(18) . 4_545 ?
N8 N9 K4 145.4(12) . 4_545 ?
N8 N9 K3 79.1(10) . 4_545 ?
N8 N9 K13 152.0(19) . 4_545 ?
F7 C6 C5 113.8(10) . . ?
F7 C6 K13 112.3(12) . 1_565 ?
F9 C6 F7 106.6(11) . . ?
F9 C6 F8 105.1(13) . . ?
F9 C6 C5 113.3(11) . . ?
F9 C6 K13 123.8(14) . 1_565 ?
F8 C6 F7 108.1(12) . . ?
F8 C6 C5 109.6(10) . . ?
F8 C6 K13 24.7(12) . 1_565 ?
C5 C6 K13 86.2(11) . 1_565 ?
F4 C4 F6 108.3(11) . . ?
F4 C4 F5 105.0(11) . . ?
F4 C4 C3 114.3(7) . . ?
F4 C4 K11 114.1(13) . 1_565 ?
F6 C4 F5 103.9(11) . . ?
F6 C4 C3 115.2(10) . . ?
F6 C4 K11 120.2(13) . 1_565 ?
F5 C4 C3 109.2(10) . . ?
F5 C4 K11 26.2(11) . 1_565 ?
C3 C4 K11 83.3(11) . 1_565 ?
N1 N2 K7 133.0(12) . 2_675 ?
N1 N2 N3 107.1(12) . . ?
N3 N2 K7 89.2(11) . 2_675 ?
F18 C11 F16 105.8(15) . . ?
F18 C11 C12 111.4(7) . . ?
F18 C11 F16A 112.1(18) . . ?
F17 C11 F18 106.2(10) . . ?
F17 C11 F16 114.4(16) . . ?
F17 C11 C12 113.3(10) . . ?
F17 C11 F16A 87.2(18) . . ?
F16 C11 C12 105.5(12) . . ?
F16A C11 C12 123(2) . . ?
K4 N10 K9 119.5(8) 4_545 1_545 ?
K1 N10 K4 116.6(4) 1_545 4_545 ?
K1 N10 K9 10.6(11) 1_545 1_545 ?
N6 N10 K4 151.2(13) . 4_545 ?
N6 N10 K1 89.9(11) . 1_545 ?
N6 N10 N9 109.9(15) . . ?
N6 N10 K9 88.6(14) . 1_545 ?
N6 N10 K13 159.1(17) . 4_545 ?
N9 N10 K4 63.6(10) . 4_545 ?
N9 N10 K1 128.6(13) . 1_545 ?
N9 N10 K9 119.5(17) . 1_545 ?
N9 N10 K13 57.2(14) . 4_545 ?
F3 C1 F2 106.5(10) . . ?
F3 C1 C2 114.2(7) . . ?
F3 C1 K10 123.0(13) . 1_565 ?
F1 C1 F3 108.1(10) . . ?
F1 C1 F2 105.3(12) . . ?
F1 C1 C2 114.9(10) . . ?
F1 C1 K10 111.5(16) . 1_565 ?
F2 C1 C2 107.1(9) . . ?
F2 C1 K10 24.1(11) . 1_565 ?
C2 C1 K10 83.7(12) . 1_565 ?
K4 N4 K11 123.5(10) 4_545 2_665 ?
K3 N4 K4 95.6(4) 4 4_545 ?
K3 N4 K11 108.0(9) 4 2_665 ?
N5 N4 K4 67.6(10) . 4_545 ?
N5 N4 K3 105.2(13) . 4 ?
N5 N4 N3 107.8(14) . . ?
N5 N4 K11 143.3(15) . 2_665 ?
N5 N4 K14 113.1(17) . 4 ?
N3 N4 K4 135.0(13) . 4_545 ?
N3 N4 K3 127.1(13) . 4 ?
N3 N4 K11 37.6(13) . 2_665 ?
N3 N4 K14 129.8(18) . 4 ?
K4 N5 K13 11.8(9) 4_545 4_545 ?
K4 N5 K14 80.3(10) 4_545 4 ?
N1 N5 K4 130.8(13) . 4_545 ?
N1 N5 K13 121.6(16) . 4_545 ?
N1 N5 K14 144.2(15) . 4 ?
N4 N5 K4 88.5(11) . 4_545 ?
N4 N5 N1 109.8(13) . . ?
N4 N5 K13 85.2(15) . 4_545 ?
N4 N5 K14 45.2(13) . 4 ?
K7 N7 K8 94.6(5) 2_665 2_665 ?
N6 N7 K8 132.6(11) . 2_665 ?
N6 N7 K7 125.0(12) . 2_665 ?
N6 N7 N8 106.2(12) . . ?
N6 N7 K12 126.1(18) . 2_665 ?
N8 N7 K8 67.0(9) . 2_665 ?
N8 N7 K7 119.4(12) . 2_665 ?
N8 N7 K12 125.7(18) . 2_665 ?
K8 N3 K7 93.9(4) 2_665 2_675 ?
K8 N3 K14 105.3(9) 2_665 4 ?
K7 N3 K14 117.7(10) 2_675 4 ?
N2 N3 K8 122.9(12) . 2_665 ?
N2 N3 K7 66.4(10) . 2_675 ?
N2 N3 K11 126.2(17) . 2_665 ?
N2 N3 K14 131.6(13) . 4 ?
N4 N3 K8 120.7(12) . 2_665 ?
N4 N3 K7 136.6(13) . 2_675 ?
N4 N3 N2 107.6(13) . . ?
N4 N3 K11 124.6(17) . 2_665 ?
N4 N3 K14 33.4(13) . 4 ?
K8 N8 K3 112.2(5) 2_665 4_545 ?
K8 N8 K12 74.6(9) 2_665 2_665 ?
K8 N8 K14 116.6(11) 2_665 4_545 ?
K3 N8 K12 127.1(11) 4_545 2_665 ?
K3 N8 K14 12.2(8) 4_545 4_545 ?
N9 N8 K8 130.2(12) . 2_665 ?
N9 N8 K3 75.5(9) . 4_545 ?
N9 N8 N7 108.0(14) . . ?
N9 N8 K12 141.6(14) . 2_665 ?
N9 N8 K14 81.5(13) . 4_545 ?
N7 N8 K8 88.6(9) . 2_665 ?
N7 N8 K3 150.2(12) . 4_545 ?
N7 N8 K12 36.1(13) . 2_665 ?
N7 N8 K14 138.4(14) . 4_545 ?
K6 K9 K5 46.4(8) 1_545 . ?
K6 K9 K10 91.4(16) 1_545 1_565 ?
K6 K9 K10 65.4(13) 1_545 . ?
O9 K9 K5 31.7(7) . . ?
O9 K9 K6 40.8(10) . 1_545 ?
O9 K9 F9 110.8(16) . 4_545 ?
O9 K9 N10 116.9(15) . 1_565 ?
O9 K9 K10 84.4(17) . 1_565 ?
O9 K9 K10 106(2) . . ?
O1 K9 K5 56.2(14) . . ?
O1 K9 K6 44.9(13) . 1_545 ?
O1 K9 O9 76(2) . . ?
O1 K9 F9 168.6(19) . 4_545 ?
O1 K9 N10 101.5(17) . 1_565 ?
O1 K9 K10 51.7(10) . . ?
O1 K9 K10 63.3(13) . 1_565 ?
F9 K9 K5 133.8(14) 4_545 . ?
F9 K9 K6 134.6(18) 4_545 1_545 ?
F9 K9 N10 84.3(15) 4_545 1_565 ?
F9 K9 K10 116.9(16) 4_545 . ?
F9 K9 K10 125.7(14) 4_545 1_565 ?
N1 K9 K5 135.1(17) . . ?
N1 K9 K6 115.9(14) . 1_545 ?
N1 K9 O9 156(2) . . ?
N1 K9 O1 82.6(14) . . ?
N1 K9 F9 89(2) . 4_545 ?
N1 K9 N10 75.9(19) . 1_565 ?
N1 K9 K10 52.1(13) . . ?
N1 K9 K10 93.8(18) . 1_565 ?
N10 K9 K5 94.2(11) 1_565 . ?
N10 K9 K6 136.2(16) 1_565 1_545 ?
N10 K9 K10 121.0(18) 1_565 . ?
N10 K9 K10 44.9(12) 1_565 1_565 ?
K10 K9 K5 103.4(16) . . ?
K10 K9 K5 54.2(13) 1_565 . ?
K5 K10 K6 47.3(8) 1_545 1_545 ?
K5 K10 K9 92.9(16) 1_545 . ?
K5 K10 K9 66.2(14) 1_545 1_545 ?
K5 K10 K12 129.5(11) 1_545 2_665 ?
O3 K10 K5 41.9(10) 1_545 1_545 ?
O3 K10 K6 32.5(7) 1_545 1_545 ?
O3 K10 F12 103.7(16) 1_545 2_665 ?
O3 K10 F4 50.2(11) 1_545 1_545 ?
O3 K10 C1 83.7(16) 1_545 1_545 ?
O3 K10 K9 108(2) 1_545 1_545 ?
O3 K10 K9 86.0(16) 1_545 . ?
O3 K10 K12 137.4(14) 1_545 2_665 ?
F12 K10 K5 142.0(19) 2_665 1_545 ?
F12 K10 K6 116.2(14) 2_665 1_545 ?
F12 K10 F4 55.6(8) 2_665 1_545 ?
F12 K10 C1 89.5(10) 2_665 1_545 ?
F12 K10 K9 101.4(14) 2_665 . ?
F12 K10 K9 138.5(19) 2_665 1_545 ?
F12 K10 K12 59.2(12) 2_665 2_665 ?
F4 K10 K5 86.6(17) 1_545 1_545 ?
F4 K10 K6 75.2(13) 1_545 1_545 ?
F4 K10 C1 72.0(10) 1_545 1_545 ?
F4 K10 K9 107.6(15) 1_545 . ?
F4 K10 K9 136.5(16) 1_545 1_545 ?
F4 K10 K12 95.2(13) 1_545 2_665 ?
O12 K10 K5 44.6(13) . 1_545 ?
O12 K10 K6 56.6(14) . 1_545 ?
O12 K10 O3 76(2) . 1_545 ?
O12 K10 F12 165.8(16) . 2_665 ?
O12 K10 F4 127(3) . 1_545 ?
O12 K10 C1 104.6(19) . 1_545 ?
O12 K10 K9 64.4(11) . . ?
O12 K10 K9 52.1(13) . 1_545 ?
O12 K10 K12 130(2) . 2_665 ?
F2 K10 K5 84(2) 1_545 1_545 ?
F2 K10 K6 118(3) 1_545 1_545 ?
F2 K10 O3 86(2) 1_545 1_545 ?
F2 K10 F12 75.5(14) 1_545 2_665 ?
F2 K10 F4 63.0(13) 1_545 1_545 ?
F2 K10 O12 118(2) 1_545 . ?
F2 K10 N6 90.1(19) 1_545 . ?
F2 K10 C1 14.0(6) 1_545 1_545 ?
F2 K10 K9 80.4(12) 1_545 1_545 ?
F2 K10 K9 170(3) 1_545 . ?
F2 K10 K12 53.2(16) 1_545 2_665 ?
N6 K10 K5 120.7(18) . 1_545 ?
N6 K10 K6 144.0(15) . 1_545 ?
N6 K10 O3 162(3) . 1_545 ?
N6 K10 F12 92(2) . 2_665 ?
N6 K10 F4 141(2) . 1_545 ?
N6 K10 O12 90.8(18) . . ?
N6 K10 C1 88.2(13) . 1_545 ?
N6 K10 K9 99.2(18) . . ?
N6 K10 K9 54.7(15) . 1_545 ?
N6 K10 K12 46.0(13) . 2_665 ?
C1 K10 K5 73.6(12) 1_545 1_545 ?
C1 K10 K6 112.8(19) 1_545 1_545 ?
C1 K10 K9 167(3) 1_545 . ?
C1 K10 K9 68.2(8) 1_545 1_545 ?
C1 K10 K12 59.4(10) 1_545 2_665 ?
K5 K12 K6 47.3(6) . . ?
K5 K12 K10 130.5(13) . 2_664 ?
K5 K12 K11 64.4(9) . . ?
K5 K12 K11 90.6(12) . 1_565 ?
O5 K12 K5 42.0(8) . . ?
O5 K12 K6 31.4(7) . . ?
O5 K12 F1 105.4(14) . 2_674 ?
O5 K12 N6 170(2) . 2_664 ?
O5 K12 C7 86.0(15) . . ?
O5 K12 N8 148(2) . 2_664 ?
O5 K12 K10 140.7(19) . 2_664 ?
O5 K12 K11 82.8(14) . 1_565 ?
O5 K12 K11 106.2(15) . . ?
O4 K12 K5 46.5(10) . . ?
O4 K12 K6 57.2(11) . . ?
O4 K12 O5 77.2(16) . . ?
O4 K12 F1 163(2) . 2_674 ?
O4 K12 N6 105.5(16) . 2_664 ?
O4 K12 C7 106.6(15) . . ?
O4 K12 N8 70.9(12) . 2_664 ?
O4 K12 K10 128.4(16) . 2_664 ?
O4 K12 K11 61.5(13) . 1_565 ?
O4 K12 K11 51.4(10) . . ?
F1 K12 K5 143.9(16) 2_674 . ?
F1 K12 K6 116.7(11) 2_674 . ?
F1 K12 N6 75.1(13) 2_674 2_664 ?
F1 K12 C7 90.8(15) 2_674 . ?
F1 K12 N8 105.6(16) 2_674 2_664 ?
F1 K12 K10 59.8(12) 2_674 2_664 ?
F1 K12 K11 139.7(17) 2_674 . ?
F1 K12 K11 101.5(10) 2_674 1_565 ?
N6 K12 K5 133.5(11) 2_664 . ?
N6 K12 K6 157.3(17) 2_664 . ?
N6 K12 C7 83.6(12) 2_664 . ?
N6 K12 N8 35.6(6) 2_664 2_664 ?
N6 K12 K10 30.7(9) 2_664 2_664 ?
N6 K12 K11 107.4(16) 2_664 1_565 ?
N6 K12 K11 69.3(11) 2_664 . ?
C7 K12 K5 74.6(10) . . ?
C7 K12 K6 114.1(14) . . ?
C7 K12 K10 60.0(11) . 2_664 ?
C7 K12 K11 165.2(17) . 1_565 ?
C7 K12 K11 67.4(11) . . ?
N7 K12 K5 120.4(14) 2_664 . ?
N7 K12 K6 141(2) 2_664 . ?
N7 K12 O5 162(2) 2_664 . ?
N7 K12 O4 87.6(16) 2_664 . ?
N7 K12 F1 91.7(18) 2_664 2_674 ?
N7 K12 N6 17.9(7) 2_664 2_664 ?
N7 K12 C7 89.9(15) 2_664 . ?
N7 K12 N8 18.2(7) 2_664 2_664 ?
N7 K12 K10 46.7(14) 2_664 2_664 ?
N7 K12 K11 98.0(18) 2_664 1_565 ?
N7 K12 K11 56.6(12) 2_664 . ?
N8 K12 K5 109.5(12) 2_664 . ?
N8 K12 K6 122.9(15) 2_664 . ?
N8 K12 C7 101.2(12) 2_664 . ?
N8 K12 K10 64.9(12) 2_664 2_664 ?
N8 K12 K11 83.6(13) 2_664 1_565 ?
N8 K12 K11 51.1(9) 2_664 . ?
K10 K12 K6 171.9(15) 2_664 . ?
K11 K12 K6 103.3(12) . . ?
K11 K12 K6 52.8(9) 1_565 . ?
K5 K11 K14 170.6(15) . 3 ?
K6 K11 K5 47.9(6) 1_545 . ?
K6 K11 K12 92.7(12) 1_545 . ?
K6 K11 K12 66.4(11) 1_545 1_545 ?
K6 K11 K14 130.1(12) 1_545 3 ?
O2 K11 K5 33.0(6) . . ?
O2 K11 K6 43.5(9) . 1_545 ?
O2 K11 F14 104.8(18) . 3_565 ?
O2 K11 C4 85.9(14) . 1_545 ?
O2 K11 N4 168.4(16) . 2_664 ?
O2 K11 K12 86.1(13) . . ?
O2 K11 K12 109.5(18) . 1_545 ?
O2 K11 K14 137.9(16) . 3 ?
F14 K11 K5 117.9(14) 3_565 . ?
F14 K11 K6 144.5(17) 3_565 1_545 ?
F14 K11 C4 88.7(11) 3_565 1_545 ?
F14 K11 N4 71.1(11) 3_565 2_664 ?
F14 K11 K12 101.6(14) 3_565 . ?
F14 K11 K12 136.4(14) 3_565 1_545 ?
F14 K11 K14 57.5(9) 3_565 3 ?
O8 K11 K5 59.4(10) . . ?
O8 K11 K6 48.4(10) . 1_545 ?
O8 K11 O2 81.3(16) . . ?
O8 K11 F14 162.9(19) . 3_565 ?
O8 K11 C4 107.8(17) . 1_545 ?
O8 K11 N4 105.8(19) . 2_664 ?
O8 K11 N3 88(2) . 2_664 ?
O8 K11 K12 51.4(12) . 1_545 ?
O8 K11 K12 62.4(11) . . ?
O8 K11 K14 127.7(19) . 3 ?
F5 K11 K5 125(2) 1_545 . ?
F5 K11 K6 90.2(15) 1_545 1_545 ?
F5 K11 O2 93.4(19) 1_545 . ?
F5 K11 F14 73.8(14) 1_545 3_565 ?
F5 K11 O8 122(2) 1_545 . ?
F5 K11 C4 15.4(6) 1_545 1_545 ?
F5 K11 N4 75.2(14) 1_545 2_664 ?
F5 K11 N3 84.9(16) 1_545 2_664 ?
F5 K11 K12 175(2) 1_545 . ?
F5 K11 K12 78.3(13) 1_545 1_545 ?
F5 K11 K14 46.7(13) 1_545 3 ?
C4 K11 K5 115.3(14) 1_545 . ?
C4 K11 K6 75.5(10) 1_545 1_545 ?
C4 K11 N4 83.3(10) 1_545 2_664 ?
C4 K11 K12 168.2(18) 1_545 . ?
C4 K11 K12 68.3(9) 1_545 1_545 ?
C4 K11 K14 58.3(9) 1_545 3 ?
N4 K11 K5 158.4(14) 2_664 . ?
N4 K11 K6 135.9(15) 2_664 1_545 ?
N4 K11 K12 105.3(14) 2_664 . ?
N4 K11 K12 69.9(12) 2_664 1_545 ?
N4 K11 K14 30.8(9) 2_664 3 ?
N3 K11 K5 143.3(17) 2_664 . ?
N3 K11 K6 122.6(18) 2_664 1_545 ?
N3 K11 O2 166(2) 2_664 . ?
N3 K11 F14 88.0(16) 2_664 3_565 ?
N3 K11 C4 89.1(12) 2_664 1_545 ?
N3 K11 N4 17.8(6) 2_664 2_664 ?
N3 K11 K12 96.8(15) 2_664 . ?
N3 K11 K12 56.6(13) 2_664 1_545 ?
N3 K11 K14 46.0(11) 2_664 3 ?
K12 K11 K5 105.5(13) 1_545 . ?
K12 K11 K5 54.9(9) . . ?
K6 K13 K14 91.6(13) 1_545 1_565 ?
K6 K13 K14 66.2(10) 1_545 . ?
O7 K13 K6 40.5(7) . 1_545 ?
O7 K13 F17 107.3(16) . 4_554 ?
O7 K13 C6 81.3(14) . 1_545 ?
O7 K13 N5 115.9(14) . 4_554 ?
O7 K13 K14 106.2(15) . . ?
O7 K13 K14 85.3(14) . 1_565 ?
O7 K13 F16A 105.3(16) . 4_554 ?
O10 K13 K6 44.0(10) . 1_545 ?
O10 K13 O7 74.7(16) . . ?
O10 K13 F17 168.8(18) . 4_554 ?
O10 K13 C6 103.5(15) . 1_545 ?
O10 K13 N10 111.3(18) . 4_554 ?
O10 K13 N5 103.6(19) . 4_554 ?
O10 K13 K14 63.6(13) . 1_565 ?
O10 K13 K14 52.8(10) . . ?
O10 K13 F16A 159(2) . 4_554 ?
F17 K13 K6 131.3(16) 4_554 1_545 ?
F17 K13 C6 66.5(11) 4_554 1_545 ?
F17 K13 K14 116.8(15) 4_554 . ?
F17 K13 K14 127.2(11) 4_554 1_565 ?
F8 K13 K6 85.2(15) 1_545 1_545 ?
F8 K13 O7 90.2(19) 1_545 . ?
F8 K13 O10 115.6(18) 1_545 . ?
F8 K13 F17 53.9(12) 1_545 4_554 ?
F8 K13 N9 88.5(17) 1_545 4_554 ?
F8 K13 C6 13.3(6) 1_545 1_545 ?
F8 K13 N10 80.1(17) 1_545 4_554 ?
F8 K13 N5 138(2) 1_545 4_554 ?
F8 K13 K14 74.3(13) 1_545 . ?
F8 K13 K14 176(2) 1_545 1_565 ?
F8 K13 F16A 85.0(17) 1_545 4_554 ?
N9 K13 K6 116.2(15) 4_554 1_545 ?
N9 K13 O7 157(2) 4_554 . ?
N9 K13 O10 84.8(16) 4_554 . ?
N9 K13 F17 90.6(18) 4_554 4_554 ?
N9 K13 C6 92.8(15) 4_554 1_545 ?
N9 K13 N10 26.6(8) 4_554 4_554 ?
N9 K13 N5 79.5(16) 4_554 4_554 ?
N9 K13 K14 95.8(18) 4_554 1_565 ?
N9 K13 K14 51.1(11) 4_554 . ?
N9 K13 F16A 98(2) 4_554 4_554 ?
C6 K13 K6 72.0(10) 1_545 1_545 ?
C6 K13 K14 163.6(18) 1_545 1_565 ?
C6 K13 K14 67.8(10) 1_545 . ?
N10 K13 K6 139.2(13) 4_554 1_545 ?
N10 K13 O7 170(2) 4_554 . ?
N10 K13 F17 65.2(13) 4_554 4_554 ?
N10 K13 C6 89.5(14) 4_554 1_545 ?
N10 K13 N5 71.1(14) 4_554 4_554 ?
N10 K13 K14 104.3(18) 4_554 1_565 ?
N10 K13 K14 73.3(12) 4_554 . ?
N10 K13 F16A 72.1(15) 4_554 4_554 ?
N5 K13 K6 136.4(17) 4_554 1_545 ?
N5 K13 F17 85.5(13) 4_554 4_554 ?
N5 K13 C6 151.0(19) 4_554 1_545 ?
N5 K13 K14 123.2(17) 4_554 . ?
N5 K13 K14 45.0(11) 4_554 1_565 ?
F16A K13 K14 142.0(19) 4_554 . ?
K5 K14 K13 92.5(12) 1_545 . ?
K5 K14 K13 66.6(11) 1_545 1_545 ?
O11 K14 K5 40.7(8) . 1_545 ?
O11 K14 F6 103.9(18) . 3_465 ?
O11 K14 C10 84.5(13) . 1_545 ?
O11 K14 N5 145(2) . 4_544 ?
O11 K14 N3 168.8(16) . 4_544 ?
O11 K14 N8 126.3(15) . 4_554 ?
O11 K14 K13 107.1(17) . 1_545 ?
O11 K14 K13 84.9(13) . . ?
F6 K14 K5 141.5(17) 3_465 1_545 ?
F6 K14 C10 92.2(12) 3_465 1_545 ?
F6 K14 N3 79.6(12) 3_465 4_544 ?
F6 K14 N8 60.7(10) 3_465 4_554 ?
F6 K14 K13 99.6(14) 3_465 . ?
F6 K14 K13 140.2(14) 3_465 1_545 ?
O6 K14 K5 43.8(9) 1_545 1_545 ?
O6 K14 O11 74.4(15) 1_545 . ?
O6 K14 F6 164.4(16) 1_545 3_465 ?
O6 K14 C10 103.0(15) 1_545 1_545 ?
O6 K14 N5 70.5(14) 1_545 4_544 ?
O6 K14 N3 105.1(19) 1_545 4_544 ?
O6 K14 N8 107.4(16) 1_545 4_554 ?
O6 K14 K13 52.2(12) 1_545 1_545 ?
O6 K14 K13 64.9(11) 1_545 . ?
F13 K14 K5 82.2(15) 1_545 1_545 ?
F13 K14 O11 83.7(18) 1_545 . ?
F13 K14 F6 78.0(15) 1_545 3_465 ?
F13 K14 O6 117(2) 1_545 1_545 ?
F13 K14 C10 14.9(6) 1_545 1_545 ?
F13 K14 N4 93.2(17) 1_545 4_544 ?
F13 K14 N5 111.9(18) 1_545 4_544 ?
F13 K14 N3 86.7(15) 1_545 4_544 ?
F13 K14 N8 132(2) 1_545 4_554 ?
F13 K14 K13 167(2) 1_545 . ?
F13 K14 K13 81.2(13) 1_545 1_545 ?
C10 K14 K5 73.2(9) 1_545 1_545 ?
C10 K14 N8 141.3(16) 1_545 4_554 ?
C10 K14 K13 66.9(8) 1_545 1_545 ?
C10 K14 K13 165.7(18) 1_545 . ?
N4 K14 K5 117.8(18) 4_544 1_545 ?
N4 K14 O11 158(2) 4_544 . ?
N4 K14 F6 96.2(17) 4_544 3_465 ?
N4 K14 O6 88.3(19) 4_544 1_545 ?
N4 K14 C10 87.1(12) 4_544 1_545 ?
N4 K14 N5 21.7(7) 4_544 4_544 ?
N4 K14 N3 16.8(7) 4_544 4_544 ?
N4 K14 N8 70.6(14) 4_544 4_554 ?
N4 K14 K13 51.5(13) 4_544 1_545 ?
N4 K14 K13 99.5(16) 4_544 . ?
N5 K14 K5 108.0(15) 4_544 1_545 ?
N5 K14 F6 110.0(17) 4_544 3_465 ?
N5 K14 C10 102.9(13) 4_544 1_545 ?
N5 K14 N3 36.4(7) 4_544 4_544 ?
N5 K14 N8 66.6(12) 4_544 4_554 ?
N5 K14 K13 80.6(12) 4_544 . ?
N5 K14 K13 49.0(11) 4_544 1_545 ?
N3 K14 K5 132.0(15) 4_544 1_545 ?
N3 K14 C10 84.7(10) 4_544 1_545 ?
N3 K14 N8 64.8(11) 4_544 4_554 ?
N3 K14 K13 105.2(15) 4_544 . ?
N3 K14 K13 65.6(12) 4_544 1_545 ?
N8 K14 K5 145.1(13) 4_554 1_545 ?
N8 K14 K13 115.5(16) 4_554 1_545 ?
N8 K14 K13 52.8(10) 4_554 . ?
C11 F16A K13 120(2) . 4_545 ?

loop_
_geom_bond_atom_site_label_1
_geom_bond_atom_site_label_2
_geom_bond_distance
_geom_bond_site_symmetry_2
_geom_bond_publ_flag
K5 K6 3.616(5) . ?
K5 K6 3.582(5) 1_545 ?
K5 O3 2.834(10) . ?
K5 O9 2.784(10) . ?
K5 O2 2.789(10) . ?
K5 O11 2.825(10) 1_565 ?
K5 O5 2.837(11) . ?
K5 O7 2.805(11) . ?
K5 O12 3.005(12) 1_565 ?
K5 O4 3.071(11) . ?
K5 O6 3.012(11) . ?
K5 C12 3.242(8) 1_565 ?
K6 O3 2.787(10) . ?
K6 O9 2.819(10) 1_565 ?
K6 O2 2.844(11) 1_565 ?
K6 O11 2.767(11) 1_565 ?
K6 O5 2.771(11) . ?
K6 O7 2.817(11) 1_565 ?
K6 O8 3.090(11) 1_565 ?
K6 O1 3.046(12) 1_565 ?
K6 O10 3.052(11) 1_565 ?
K6 C9 3.259(7) 1_565 ?
K6 C8 3.270(9) 1_565 ?
K6 C2 3.271(8) 1_565 ?
K8 K7 4.491(6) 1_545 ?
K8 K7 4.480(5) . ?
K8 O2 2.726(11) . ?
K8 F14 3.057(12) 3_565 ?
K8 O8 2.698(11) . ?
K8 O4 2.791(12) . ?
K8 F5 2.920(13) 1_545 ?
K8 N7 3.196(18) 2_664 ?
K8 N3 2.928(15) 2_664 ?
K8 N8 2.942(14) 2_664 ?
K7 O5 2.728(10) . ?
K7 F12 3.334(14) 1_565 ?
K7 O8 2.776(12) 1_565 ?
K7 O4 2.705(12) . ?
K7 F1 3.118(14) 2_674 ?
K7 N2 2.941(16) 2_674 ?
K7 N7 2.897(15) 2_664 ?
K7 N3 3.210(17) 2_674 ?
K4 K3 4.464(5) . ?
K4 K3 4.505(5) 1_565 ?
K4 O7 2.724(9) . ?
K4 O6 2.786(13) . ?
K4 O10 2.713(12) . ?
K4 F8 2.992(15) 1_545 ?
K4 N9 2.963(16) 4_554 ?
K4 N10 3.302(18) 4_554 ?
K4 N4 3.148(16) 4_554 ?
K4 N5 2.910(16) 4_554 ?
K3 O11 2.751(11) . ?
K3 F6 3.194(14) 3_465 ?
K3 O6 2.742(11) 1_545 ?
K3 O10 2.793(12) . ?
K3 F13 2.914(12) 1_545 ?
K3 N9 2.964(17) 4_554 ?
K3 N4 2.931(17) 4_544 ?
K3 N8 3.006(15) 4_554 ?
K2 K1 4.469(5) . ?
K2 K1 4.499(5) 1_545 ?
K2 O3 2.745(11) 1_545 ?
K2 F12 3.082(11) 2_665 ?
K2 F4 3.204(11) 1_545 ?
K2 O1 2.762(12) . ?
K2 O12 2.711(11) . ?
K2 F2 2.912(13) 1_545 ?
K2 N6 2.908(15) . ?
K2 N1 3.021(16) . ?
K1 O9 2.725(11) . ?
K1 O1 2.747(11) . ?
K1 O12 2.798(13) 1_565 ?
K1 F17 3.150(14) 1_565 ?
K1 N6 3.180(17) 1_565 ?
K1 N1 2.923(16) . ?
K1 N10 2.920(17) 1_565 ?
O3 C3 1.214(12) . ?
O3 K10 2.83(8) 1_565 ?
O9 C9 1.242(12) . ?
O9 K9 2.82(8) . ?
O2 C2 1.231(13) . ?
O2 K11 2.70(6) . ?
O11 C12 1.221(13) . ?
O11 K14 2.85(6) . ?
O5 C5 1.224(14) . ?
O5 K12 2.77(6) . ?
O7 C8 1.234(14) . ?
O7 K13 2.92(6) . ?
F15 C10 1.321(15) . ?
F10 C7 1.304(17) . ?
F14 C10 1.288(14) . ?
F14 K11 3.32(6) 3_465 ?
F12 C7 1.297(17) . ?
F12 K10 3.29(6) 2_664 ?
F7 C6 1.321(15) . ?
F4 C4 1.306(14) . ?
F4 K10 3.35(6) 1_565 ?
O8 C8 1.286(15) . ?
O8 K11 2.41(6) . ?
F18 C11 1.337(12) . ?
O1 C2 1.259(13) . ?
O1 K9 2.57(5) . ?
F6 C4 1.319(14) . ?
F6 K14 3.34(6) 3_565 ?
F9 C6 1.300(16) . ?
F9 K9 3.33(6) 4_554 ?
F3 C1 1.313(12) . ?
O12 C12 1.263(13) . ?
O12 K10 2.47(6) . ?
O4 C3 1.271(15) . ?
O4 K12 2.53(6) . ?
F1 C1 1.296(16) . ?
F1 K12 3.29(5) 2_675 ?
O6 C5 1.252(14) . ?
O6 K14 2.59(6) 1_565 ?
O10 C9 1.249(15) . ?
O10 K13 2.49(6) . ?
F17 C11 1.299(17) . ?
F17 K13 3.40(6) 4_545 ?
F2 C1 1.363(16) . ?
F2 K10 2.29(4) 1_565 ?
F13 C10 1.379(15) . ?
F13 K14 2.26(4) 1_565 ?
F11 C7 1.370(18) . ?
F16 C11 1.344(17) . ?
F8 C6 1.309(17) . ?
F8 K13 2.38(6) 1_565 ?
C9 C10 1.51800(17) . ?
F5 C4 1.373(16) . ?
F5 K11 2.28(4) 1_565 ?
C8 C7 1.5180(2) . ?
C5 C6 1.51800(19) . ?
C3 C4 1.5180(2) . ?
N6 N10 1.27(2) . ?
N6 N7 1.30(2) . ?
N6 K10 2.44(7) . ?
N6 K12 3.42(6) 2_665 ?
C10 K14 3.44(4) 1_565 ?
C2 C1 1.51800(18) . ?
N1 N2 1.29(2) . ?
N1 N5 1.28(2) . ?
N1 K9 2.48(7) . ?
C12 C11 1.51800(16) . ?
C7 K12 3.44(6) . ?
N9 N10 1.29(2) . ?
N9 N8 1.317(19) . ?
N9 K13 2.42(6) 4_545 ?
C6 K13 3.50(6) 1_565 ?
C4 K11 3.43(4) 1_565 ?
N2 N3 1.33(2) . ?
C11 F16A 1.36(2) . ?
N10 K9 3.47(6) 1_545 ?
N10 K13 2.86(6) 4_545 ?
C1 K10 3.47(4) 1_565 ?
N4 N5 1.28(2) . ?
N4 N3 1.29(2) . ?
N4 K11 3.47(6) 2_665 ?
N4 K14 2.45(6) 4 ?
N5 K13 3.38(5) 4_545 ?
N5 K14 3.17(6) 4 ?
N7 N8 1.32(2) . ?
N7 K12 2.49(5) 2_665 ?
N3 K11 2.57(6) 2_665 ?
N3 K14 3.42(6) 4 ?
N8 K12 3.44(5) 2_665 ?
N8 K14 3.44(5) 4_545 ?
K9 K10 4.469(5) . ?
K9 K10 4.48(7) 1_565 ?
K10 K12 4.64(8) 2_665 ?
K12 K11 4.480(6) . ?
K12 K11 4.50(8) 1_565 ?
K11 K14 4.66(7) 3 ?
K13 K14 4.47(8) 1_565 ?
K13 K14 4.4630(14) . ?
K13 F16A 3.35(6) 4_554 ?

loop_
_geom_torsion_atom_site_label_1
_geom_torsion_atom_site_label_2
_geom_torsion_atom_site_label_3
_geom_torsion_atom_site_label_4
_geom_torsion
_geom_torsion_site_symmetry_1
_geom_torsion_site_symmetry_2
_geom_torsion_site_symmetry_3
_geom_torsion_site_symmetry_4
_geom_torsion_publ_flag
K5 O3 C3 K6 83.5(6) . . . . ?
K5 O3 C3 O4 16.9(15) . . . . ?
K5 O3 C3 C4 -155.5(9) . . . . ?
K5 O9 C9 K6 82.8(6) . . . 1_545 ?
K5 O9 C9 O10 66.9(16) . . . . ?
K5 O9 C9 C10 -121.6(10) . . . . ?
K5 O2 C2 K6 82.0(5) . . . 1_545 ?
K5 O2 C2 O1 69.8(16) . . . . ?
K5 O2 C2 C1 -122.9(9) . . . . ?
K5 O11 C12 K6 83.9(6) 1_545 . . 1_545 ?
K5 O11 C12 O12 18.0(14) 1_545 . . . ?
K5 O11 C12 C11 -155.5(9) 1_545 . . . ?
K5 O5 C5 K6 82.9(6) . . . . ?
K5 O5 C5 O6 16.0(15) . . . . ?
K5 O5 C5 C6 -156.8(8) . . . . ?
K5 O7 C8 K6 82.8(6) . . . 1_545 ?
K5 O7 C8 O8 68.8(16) . . . . ?
K5 O7 C8 C7 -123.7(10) . . . . ?
K5 O12 C12 K6 -56.8(4) 1_545 . . 1_545 ?
K5 O12 C12 O11 -16.7(13) 1_545 . . . ?
K5 O12 C12 C11 157.2(8) 1_545 . . . ?
K5 O4 C3 K6 -57.0(4) . . . . ?
K5 O4 C3 O3 -15.4(14) . . . . ?
K5 O4 C3 C4 157.3(9) . . . . ?
K5 O6 C5 K6 -56.2(4) . . . . ?
K5 O6 C5 O5 -14.9(14) . . . . ?
K5 O6 C5 C6 158.0(9) . . . . ?
K5 C12 C11 F18 -69(2) 1_545 . . . ?
K5 C12 C11 F17 51.2(19) 1_545 . . . ?
K5 C12 C11 F16 177.0(19) 1_545 . . . ?
K5 C12 C11 F16A 154(2) 1_545 . . . ?
K6 O3 C3 O4 -66.6(16) . . . . ?
K6 O3 C3 C4 121.0(10) . . . . ?
K6 O9 C9 O10 -15.9(15) 1_545 . . . ?
K6 O9 C9 C10 155.6(9) 1_545 . . . ?
K6 O2 C2 O1 -12.2(14) 1_545 . . . ?
K6 O2 C2 C1 155.1(9) 1_545 . . . ?
K6 O11 C12 K5 -83.9(6) 1_545 . . 1_545 ?
K6 O11 C12 O12 -65.9(16) 1_545 . . . ?
K6 O11 C12 C11 120.6(9) 1_545 . . . ?
K6 O5 C5 O6 -66.9(16) . . . . ?
K6 O5 C5 C6 120.4(9) . . . . ?
K6 O7 C8 O8 -14.0(15) 1_545 . . . ?
K6 O7 C8 C7 153.5(9) 1_545 . . . ?
K6 O8 C8 O7 12.6(14) 1_545 . . . ?
K6 O8 C8 C7 -155.2(10) 1_545 . . . ?
K6 O1 C2 O2 11.2(13) 1_545 . . . ?
K6 O1 C2 C1 -156.3(9) 1_545 . . . ?
K6 O10 C9 O9 14.4(14) 1_545 . . . ?
K6 O10 C9 C10 -157.2(10) 1_545 . . . ?
K6 C9 C10 F15 43(2) 1_545 . . . ?
K6 C9 C10 F14 -82.2(18) 1_545 . . . ?
K6 C9 C10 F13 159.2(15) 1_545 . . . ?
K6 C9 C10 K14 170.9(18) 1_545 . . 1_565 ?
K6 C8 C7 F10 48(3) 1_545 . . . ?
K6 C8 C7 F12 -80(3) 1_545 . . . ?
K6 C8 C7 F11 165.0(17) 1_545 . . . ?
K6 C8 C7 K12 170(2) 1_545 . . . ?
K6 C5 C6 F7 68.8(14) . . . . ?
K6 C5 C6 F9 -169.2(10) . . . . ?
K6 C5 C6 F8 -52.3(16) . . . . ?
K6 C5 C6 K13 -43.9(12) . . . 1_565 ?
K6 C3 C4 F4 71.5(14) . . . . ?
K6 C3 C4 F6 -162.2(10) . . . . ?
K6 C3 C4 F5 -45.7(11) . . . . ?
K6 C3 C4 K11 -41.9(12) . . . 1_565 ?
K6 C2 C1 F3 50(2) 1_545 . . . ?
K6 C2 C1 F1 -76.1(18) 1_545 . . . ?
K6 C2 C1 F2 167.3(15) 1_545 . . . ?
K6 C2 C1 K10 173(2) 1_545 . . 1_565 ?
K6 C12 C11 F18 67.6(12) 1_545 . . . ?
K6 C12 C11 F17 -172.6(9) 1_545 . . . ?
K6 C12 C11 F16 -46.8(16) 1_545 . . . ?
K6 C12 C11 F16A -70(2) 1_545 . . . ?
K8 O2 C2 K6 -127.6(12) . . . 1_545 ?
K8 O2 C2 O1 -139.7(10) . . . . ?
K8 O2 C2 C1 27.5(18) . . . . ?
K8 F14 C10 F15 112.1(14) 3_465 . . . ?
K8 F14 C10 F13 -0.4(17) 3_465 . . . ?
K8 F14 C10 C9 -119.8(13) 3_465 . . . ?
K8 O8 C8 K6 -102.6(8) . . . 1_545 ?
K8 O8 C8 O7 -90.0(15) . . . . ?
K8 O8 C8 C7 102.2(11) . . . . ?
K8 O4 C3 K6 -152.7(5) . . . . ?
K8 O4 C3 O3 -111.1(13) . . . . ?
K8 O4 C3 C4 61.7(13) . . . . ?
K8 F5 C4 F4 -102.0(16) 1_565 . . . ?
K8 F5 C4 F6 144.4(14) 1_565 . . . ?
K8 F5 C4 C3 21(2) 1_565 . . . ?
K8 N7 N8 K3 -136(2) 2_665 . . 4_545 ?
K8 N7 N8 N9 132.1(14) 2_665 . . . ?
K7 O5 C5 K6 -153.3(13) . . . . ?
K7 O5 C5 O6 139.8(11) . . . . ?
K7 O5 C5 C6 -33.0(15) . . . . ?
K7 F12 C7 F10 -111.3(9) 1_545 . . . ?
K7 F12 C7 F11 135.1(8) 1_545 . . . ?
K7 F12 C7 C8 18.8(15) 1_545 . . . ?
K7 O8 C8 K6 95.3(7) 1_545 . . 1_545 ?
K7 O8 C8 O7 107.8(13) 1_545 . . . ?
K7 O8 C8 C7 -59.9(13) 1_545 . . . ?
K7 O4 C3 K6 46.4(8) . . . . ?
K7 O4 C3 O3 88.0(15) . . . . ?
K7 O4 C3 C4 -99.2(11) . . . . ?
K7 F1 C1 F3 112.2(12) 2_675 . . . ?
K7 F1 C1 F2 -1.4(12) 2_675 . . . ?
K7 F1 C1 C2 -119.0(11) 2_675 . . . ?
K7 N2 N3 K8 -78.8(10) 2_675 . . 2_665 ?
K7 N2 N3 N4 133.8(14) 2_675 . . . ?
K7 N7 N8 K8 81.9(9) 2_665 . . 2_665 ?
K7 N7 N8 K3 -54(2) 2_665 . . 4_545 ?
K7 N7 N8 N9 -145.9(11) 2_665 . . . ?
K4 O7 C8 K6 -128.7(12) . . . 1_545 ?
K4 O7 C8 O8 -142.7(11) . . . . ?
K4 O7 C8 C7 24.8(17) . . . . ?
K4 O6 C5 K6 -155.6(5) . . . . ?
K4 O6 C5 O5 -114.3(12) . . . . ?
K4 O6 C5 C6 58.7(13) . . . . ?
K4 O10 C9 K6 -104.6(7) . . . 1_545 ?
K4 O10 C9 O9 -90.1(15) . . . . ?
K4 O10 C9 C10 98.2(11) . . . . ?
K4 F8 C6 F7 -86.2(15) 1_565 . . . ?
K4 F8 C6 F9 160.2(12) 1_565 . . . ?
K4 F8 C6 C5 38(2) 1_565 . . . ?
K4 N9 N10 K1 -104.0(11) 4_545 . . 1_545 ?
K4 N9 N10 N6 149.3(14) 4_545 . . . ?
K4 N9 N8 K8 -19(3) 4_545 . . 2_665 ?
K4 N9 N8 K3 87.8(18) 4_545 . . 4_545 ?
K4 N9 N8 N7 -123.1(18) 4_545 . . . ?
K4 N4 N5 N1 -133.3(17) 4_545 . . . ?
K4 N4 N3 K8 -71.0(18) 4_545 . . 2_665 ?
K4 N4 N3 K7 151.1(9) 4_545 . . 2_675 ?
K4 N4 N3 N2 77(2) 4_545 . . . ?
K3 O11 C12 K5 124.6(11) . . . 1_545 ?
K3 O11 C12 K6 -151.5(14) . . . 1_545 ?
K3 O11 C12 O12 142.7(10) . . . . ?
K3 O11 C12 C11 -30.9(17) . . . . ?
K3 F6 C4 F4 -112.1(12) 3_565 . . . ?
K3 F6 C4 F5 -0.9(13) 3_565 . . . ?
K3 F6 C4 C3 118.6(10) 3_565 . . . ?
K3 O6 C5 K6 49.4(8) 1_565 . . . ?
K3 O6 C5 O5 90.6(15) 1_565 . . . ?
K3 O6 C5 C6 -96.4(11) 1_565 . . . ?
K3 O10 C9 K6 97.2(7) . . . 1_545 ?
K3 O10 C9 O9 111.7(12) . . . . ?
K3 O10 C9 C10 -60.0(14) . . . . ?
K3 F13 C10 F15 140.1(14) 1_565 . . . ?
K3 F13 C10 F14 -106.0(15) 1_565 . . . ?
K3 F13 C10 C9 18.5(19) 1_565 . . . ?
K3 N9 N10 K4 112(2) 4_545 . . 4_545 ?
K3 N9 N10 K1 8(3) 4_545 . . 1_545 ?
K3 N9 N10 N6 -99(2) 4_545 . . . ?
K3 N9 N8 K8 -107.0(11) 4_545 . . 2_665 ?
K3 N9 N8 N7 149.1(13) 4_545 . . . ?
K3 N4 N5 K4 -89.8(7) 4 . . 4_545 ?
K3 N4 N5 N1 136.9(13) 4 . . . ?
K3 N4 N3 K8 87.3(16) 4 . . 2_665 ?
K3 N4 N3 K7 -51(2) 4 . . 2_675 ?
K3 N4 N3 N2 -124.5(14) 4 . . . ?
K2 O3 C3 K6 -150.4(14) 1_565 . . . ?
K2 O3 C3 O4 143.1(11) 1_565 . . . ?
K2 O3 C3 C4 -29.4(18) 1_565 . . . ?
K2 F12 C7 F10 113.4(14) 2_664 . . . ?
K2 F12 C7 F11 -0.2(17) 2_664 . . . ?
K2 F12 C7 C8 -116.5(12) 2_664 . . . ?
K2 F4 C4 F6 -133.3(10) 1_565 . . . ?
K2 F4 C4 F5 116.1(8) 1_565 . . . ?
K2 F4 C4 C3 -3.5(15) 1_565 . . . ?
K2 O1 C2 K6 98.2(8) . . . 1_545 ?
K2 O1 C2 O2 109.4(13) . . . . ?
K2 O1 C2 C1 -58.1(13) . . . . ?
K2 O12 C12 K5 107.0(7) . . . 1_545 ?
K2 O12 C12 K6 50.2(8) . . . 1_545 ?
K2 O12 C12 O11 90.2(14) . . . . ?
K2 O12 C12 C11 -95.9(11) . . . . ?
K2 F2 C1 F3 123.7(17) 1_565 . . . ?
K2 F2 C1 F1 -121.7(18) 1_565 . . . ?
K2 F2 C1 C2 1(2) 1_565 . . . ?
K2 N6 N10 K4 -70(3) . . . 4_545 ?
K2 N6 N10 K1 87.5(8) . . . 1_545 ?
K2 N6 N10 N9 -141.0(13) . . . . ?
K2 N6 N7 K8 58.6(18) . . . 2_665 ?
K2 N6 N7 K7 -82.2(15) . . . 2_665 ?
K2 N6 N7 N8 132.0(12) . . . . ?
K2 N1 N2 K7 109.4(13) . . . 2_675 ?
K2 N1 N2 N3 -145.1(14) . . . . ?
K2 N1 N5 K4 -12(3) . . . 4_545 ?
K2 N1 N5 N4 94(2) . . . . ?
K1 O9 C9 K6 -127.5(11) . . . 1_545 ?
K1 O9 C9 O10 -143.4(11) . . . . ?
K1 O9 C9 C10 28.1(17) . . . . ?
K1 O1 C2 K6 -104.4(8) . . . 1_545 ?
K1 O1 C2 O2 -93.2(14) . . . . ?
K1 O1 C2 C1 99.3(11) . . . . ?
K1 O12 C12 K5 -98.7(7) 1_545 . . 1_545 ?
K1 O12 C12 K6 -155.5(5) 1_545 . . 1_545 ?
K1 O12 C12 O11 -115.5(12) 1_545 . . . ?
K1 O12 C12 C11 58.4(12) 1_545 . . . ?
K1 F17 C11 F18 130.1(8) 1_545 . . . ?
K1 F17 C11 F16 -113.5(11) 1_545 . . . ?
K1 F17 C11 C12 7.4(12) 1_545 . . . ?
K1 N6 N10 K4 -157(3) 1_545 . . 4_545 ?
K1 N6 N10 N9 131.5(17) 1_545 . . . ?
K1 N6 N7 K8 -152.3(7) 1_545 . . 2_665 ?
K1 N6 N7 K7 66.9(16) 1_545 . . 2_665 ?
K1 N6 N7 N8 -78.9(17) 1_545 . . . ?
K1 N1 N2 K7 24(3) . . . 2_675 ?
K1 N1 N2 N3 129.8(16) . . . . ?
K1 N1 N5 K4 102.2(13) . . . 4_545 ?
K1 N1 N5 N4 -151.8(14) . . . . ?
O3 C3 C4 F4 18.1(18) . . . . ?
O3 C3 C4 F6 144.4(13) . . . . ?
O3 C3 C4 F5 -99.2(13) . . . . ?
O3 C3 C4 K11 -95.3(15) . . . 1_565 ?
O9 C9 C10 F15 -31.0(17) . . . . ?
O9 C9 C10 F14 -156.0(13) . . . . ?
O9 C9 C10 F13 85.5(13) . . . . ?
O9 C9 C10 K14 97.1(14) . . . 1_565 ?
O2 C2 C1 F3 -24.8(18) . . . . ?
O2 C2 C1 F1 -150.5(13) . . . . ?
O2 C2 C1 F2 92.9(12) . . . . ?
O2 C2 C1 K10 98.7(16) . . . 1_565 ?
O11 C12 C11 F18 14.3(17) . . . . ?
O11 C12 C11 F17 134.1(13) . . . . ?
O11 C12 C11 F16 -100.1(18) . . . . ?
O11 C12 C11 F16A -123(2) . . . . ?
O5 C5 C6 F7 16.6(16) . . . . ?
O5 C5 C6 F9 138.6(14) . . . . ?
O5 C5 C6 F8 -104.5(14) . . . . ?
O5 C5 C6 K13 -96.1(13) . . . 1_565 ?
O7 C8 C7 F10 -23.9(18) . . . . ?
O7 C8 C7 F12 -151.3(15) . . . . ?
O7 C8 C7 F11 93.5(15) . . . . ?
O7 C8 C7 K12 98.9(14) . . . . ?
O8 C8 C7 F10 145.2(13) . . . . ?
O8 C8 C7 F12 17.8(18) . . . . ?
O8 C8 C7 F11 -97.4(15) . . . . ?
O8 C8 C7 K12 -92.0(13) . . . . ?
F18 C11 F16A K13 112(2) . . . 4_545 ?
O1 C2 C1 F3 144.0(12) . . . . ?
O1 C2 C1 F1 18.3(16) . . . . ?
O1 C2 C1 F2 -98.3(13) . . . . ?
O1 C2 C1 K10 -92.6(15) . . . 1_565 ?
O12 C12 C11 F18 -159.9(12) . . . . ?
O12 C12 C11 F17 -40.2(14) . . . . ?
O12 C12 C11 F16 85.7(19) . . . . ?
O12 C12 C11 F16A 62(2) . . . . ?
O4 C3 C4 F4 -155.4(13) . . . . ?
O4 C3 C4 F6 -29.1(17) . . . . ?
O4 C3 C4 F5 87.3(14) . . . . ?
O4 C3 C4 K11 91.2(14) . . . 1_565 ?
O6 C5 C6 F7 -157.1(13) . . . . ?
O6 C5 C6 F9 -35.1(16) . . . . ?
O6 C5 C6 F8 81.8(15) . . . . ?
O6 C5 C6 K13 90.2(13) . . . 1_565 ?
O10 C9 C10 F15 141.4(12) . . . . ?
O10 C9 C10 F14 16.5(18) . . . . ?
O10 C9 C10 F13 -102.1(14) . . . . ?
O10 C9 C10 K14 -90.4(15) . . . 1_565 ?
F17 C11 F16A K13 6(2) . . . 4_545 ?
N6 N7 N8 K8 -129.9(12) . . . 2_665 ?
N6 N7 N8 K3 94(2) . . . 4_545 ?
N6 N7 N8 N9 2.2(19) . . . . ?
N6 N7 N8 K12 165(2) . . . 2_665 ?
N6 N7 N8 K14 100(2) . . . 4_545 ?
N1 N2 N3 K8 146.0(12) . . . 2_665 ?
N1 N2 N3 K7 -135.1(15) . . . 2_675 ?
N1 N2 N3 N4 -1(2) . . . . ?
N1 N2 N3 K11 164.4(17) . . . 2_665 ?
N1 N2 N3 K14 -28(2) . . . 4 ?
C12 C11 F16A K13 -110(3) . . . 4_545 ?
N2 N1 N5 K4 -105.7(15) . . . 4_545 ?
N2 N1 N5 N4 0(2) . . . . ?
N2 N1 N5 K13 -96.5(18) . . . 4_545 ?
N2 N1 N5 K14 39(3) . . . 4 ?
N10 N6 N7 K8 -76.9(19) . . . 2_665 ?
N10 N6 N7 K7 142.3(13) . . . 2_665 ?
N10 N6 N7 N8 -4(2) . . . . ?
N10 N6 N7 K12 161.0(19) . . . 2_665 ?
N10 N9 N8 K8 103.8(16) . . . 2_665 ?
N10 N9 N8 K3 -149.2(14) . . . 4_545 ?
N10 N9 N8 N7 0(2) . . . . ?
N10 N9 N8 K12 -17(3) . . . 2_665 ?
N10 N9 N8 K14 -138.3(17) . . . 4_545 ?
N5 N1 N2 K7 -104.9(16) . . . 2_675 ?
N5 N1 N2 N3 1(2) . . . . ?
N5 N4 N3 K8 -146.7(13) . . . 2_665 ?
N5 N4 N3 K7 75(2) . . . 2_675 ?
N5 N4 N3 N2 1(2) . . . . ?
N5 N4 N3 K11 -164.5(17) . . . 2_665 ?
N5 N4 N3 K14 143(3) . . . 4 ?
N7 N6 N10 K4 75(3) . . . 4_545 ?
N7 N6 N10 K1 -127.8(13) . . . 1_545 ?
N7 N6 N10 N9 4(2) . . . . ?
N7 N6 N10 K9 -117.3(17) . . . 1_545 ?
N7 N6 N10 K13 52(5) . . . 4_545 ?
N3 N4 N5 K4 132.1(14) . . . 4_545 ?
N3 N4 N5 N1 -1(2) . . . . ?
N3 N4 N5 K13 120.8(17) . . . 4_545 ?
N3 N4 N5 K14 -150(2) . . . 4 ?
N8 N9 N10 K4 -151.5(15) . . . 4_545 ?
N8 N9 N10 K1 104.4(15) . . . 1_545 ?
N8 N9 N10 N6 -2(2) . . . . ?
N8 N9 N10 K9 97.9(16) . . . 1_545 ?
N8 N9 N10 K13 -164(2) . . . 4_545 ?
K9 O9 C9 K6 -107.6(13) . . . 1_545 ?
K9 O9 C9 O10 -123.5(16) . . . . ?
K9 O9 C9 C10 48.0(18) . . . . ?
K9 O1 C2 K6 -102(3) . . . 1_545 ?
K9 O1 C2 O2 -91(3) . . . . ?
K9 O1 C2 C1 102(3) . . . . ?
K9 F9 C6 F7 -114.6(18) 4_554 . . . ?
K9 F9 C6 F8 0(2) 4_554 . . . ?
K9 F9 C6 C5 119.6(18) 4_554 . . . ?
K9 F9 C6 K13 18(2) 4_554 . . 1_565 ?
K9 N1 N2 N3 152(3) . . . . ?
K9 N1 N5 N4 -166.0(18) . . . . ?
K9 N1 N5 K13 97.1(19) . . . 4_545 ?
K9 N1 N5 K14 -127(2) . . . 4 ?
K10 O3 C3 K6 -171.1(18) 1_565 . . . ?
K10 O3 C3 O4 122.4(18) 1_565 . . . ?
K10 O3 C3 C4 -50(2) 1_565 . . . ?
K10 F12 C7 F10 111.4(19) 2_664 . . . ?
K10 F12 C7 F11 -2(2) 2_664 . . . ?
K10 F12 C7 C8 -118.4(19) 2_664 . . . ?
K10 F12 C7 K12 -26.4(19) 2_664 . . . ?
K10 F4 C4 F6 -118.3(12) 1_565 . . . ?
K10 F4 C4 F5 131.2(10) 1_565 . . . ?
K10 F4 C4 C3 11.5(16) 1_565 . . . ?
K10 F4 C4 K11 105.1(14) 1_565 . . 1_565 ?
K10 O12 C12 K5 106(3) . . . 1_545 ?
K10 O12 C12 K6 49(3) . . . 1_545 ?
K10 O12 C12 O11 89(3) . . . . ?
K10 O12 C12 C11 -97(3) . . . . ?
K10 F2 C1 F3 137(3) 1_565 . . . ?
K10 F2 C1 F1 -109(3) 1_565 . . . ?
K10 F2 C1 C2 14(4) 1_565 . . . ?
K10 N6 N10 N9 -155(2) . . . . ?
K10 N6 N10 K9 84(2) . . . 1_545 ?
K10 N6 N10 K13 -107(5) . . . 4_545 ?
K10 N6 N7 N8 150.2(19) . . . . ?
K10 N6 N7 K12 -45(3) . . . 2_665 ?
K12 O5 C5 K6 -173.0(16) . . . . ?
K12 O5 C5 O6 120.1(16) . . . . ?
K12 O5 C5 C6 -52.7(17) . . . . ?
K12 O4 C3 K6 40(3) . . . . ?
K12 O4 C3 O3 82(3) . . . . ?
K12 O4 C3 C4 -106(3) . . . . ?
K12 F1 C1 F3 109.0(16) 2_675 . . . ?
K12 F1 C1 F2 -4.6(15) 2_675 . . . ?
K12 F1 C1 C2 -122.2(15) 2_675 . . . ?
K12 F1 C1 K10 -29.1(17) 2_675 . . 1_565 ?
K12 N6 N10 N9 22(3) 2_665 . . . ?
K12 N6 N10 K9 -99(2) 2_665 . . 1_545 ?
K12 N6 N10 K13 70(6) 2_665 . . 4_545 ?
K12 N6 N7 N8 -165(2) 2_665 . . . ?
K12 N7 N8 N9 -162.5(17) 2_665 . . . ?
K12 N7 N8 K14 -65(3) 2_665 . . 4_545 ?
K11 O2 C2 K6 -105.1(17) . . . 1_545 ?
K11 O2 C2 O1 -117.2(18) . . . . ?
K11 O2 C2 C1 50(2) . . . . ?
K11 F14 C10 F15 109.1(17) 3_465 . . . ?
K11 F14 C10 F13 -3.5(19) 3_465 . . . ?
K11 F14 C10 C9 -122.8(16) 3_465 . . . ?
K11 F14 C10 K14 -29.5(19) 3_465 . . 1_565 ?
K11 O8 C8 K6 -95(3) . . . 1_545 ?
K11 O8 C8 O7 -82(3) . . . . ?
K11 O8 C8 C7 110(3) . . . . ?
K11 F5 C4 F4 -114(3) 1_565 . . . ?
K11 F5 C4 F6 132(3) 1_565 . . . ?
K11 F5 C4 C3 9(3) 1_565 . . . ?
K11 N4 N5 N1 -17(3) 2_665 . . . ?
K11 N4 N5 K13 105(2) 2_665 . . 4_545 ?
K11 N4 N5 K14 -166(3) 2_665 . . 4 ?
K11 N4 N3 N2 166(3) 2_665 . . . ?
K11 N4 N3 K14 -52(3) 2_665 . . 4 ?
K13 O7 C8 K6 -108.3(14) . . . 1_545 ?
K13 O7 C8 O8 -122.3(16) . . . . ?
K13 O7 C8 C7 45.2(18) . . . . ?
K13 O10 C9 K6 -107(3) . . . 1_545 ?
K13 O10 C9 O9 -92(3) . . . . ?
K13 O10 C9 C10 96(3) . . . . ?
K13 F17 C11 F18 -118.1(14) 4_545 . . . ?
K13 F17 C11 C12 119.3(13) 4_545 . . . ?
K13 F17 C11 F16A -6(2) 4_545 . . . ?
K13 F8 C6 F7 -104(2) 1_565 . . . ?
K13 F8 C6 F9 142(2) 1_565 . . . ?
K13 F8 C6 C5 20(3) 1_565 . . . ?
K13 N9 N10 N6 161.5(19) 4_545 . . . ?
K13 N9 N10 K9 -98.4(17) 4_545 . . 1_545 ?
K13 N9 N8 N7 -144(3) 4_545 . . . ?
K13 N9 N8 K12 -160(3) 4_545 . . 2_665 ?
K13 N9 N8 K14 78(4) 4_545 . . 4_545 ?
K14 O11 C12 K5 106.0(15) . . . 1_545 ?
K14 O11 C12 K6 -170.1(17) . . . 1_545 ?
K14 O11 C12 O12 124.0(16) . . . . ?
K14 O11 C12 C11 -49.5(19) . . . . ?
K14 F6 C4 F4 -108.6(15) 3_565 . . . ?
K14 F6 C4 F5 2.6(16) 3_565 . . . ?
K14 F6 C4 C3 122.0(14) 3_565 . . . ?
K14 F6 C4 K11 24.8(18) 3_565 . . 1_565 ?
K14 O6 C5 K6 47(2) 1_565 . . . ?
K14 O6 C5 O5 88(3) 1_565 . . . ?
K14 O6 C5 C6 -99(2) 1_565 . . . ?
K14 F13 C10 F15 150(3) 1_565 . . . ?
K14 F13 C10 F14 -96(3) 1_565 . . . ?
K14 F13 C10 C9 29(3) 1_565 . . . ?
K14 N4 N5 N1 149.0(18) 4 . . . ?
K14 N4 N5 K13 -89.1(17) 4 . . 4_545 ?
K14 N4 N3 N2 -141.9(18) 4 . . . ?
K14 N4 N3 K11 52(3) 4 . . 2_665 ?
